data_7000216
loop_
_publ_author_name
'Stamatatos, Theocharis C.'
'Abboud, Khalil A.'
'Christou, George'

_publ_section_title
;
 A mononuclear MnIII/&#x2018;bis-tris&#x2019; complex and its
 conversion to a mixed-valence MnII/III5 cluster
;
_journal_issue 1
_journal_name_full 'Dalton Transactions'
_journal_page_first 41
_journal_page_last 50
_journal_paper_doi 10.1039/b810701g
_journal_year 2009
_chemical_formula_sum 'C73 H172 Cl8 Mn10 N8 O50'
_chemical_formula_weight 2795.19
_chemical_name_systematic
;
?
;
_space_group_IT_number 2
_symmetry_cell_setting triclinic
_symmetry_space_group_name_Hall '-P 1'
_symmetry_space_group_name_H-M 'P -1'
_atom_sites_solution_hydrogens geom
_atom_sites_solution_primary direct
_atom_sites_solution_secondary difmap
_audit_creation_method SHELXL-97
_audit_update_record
;
2008-08-18 # Formatted by publCIF
;
_cell_angle_alpha 90.395(1)
_cell_angle_beta 101.172(1)
_cell_angle_gamma 110.509(1)
_cell_formula_units_Z 2
_cell_length_a 13.0460(7)
_cell_length_b 14.7764(7)
_cell_length_c 32.4347(16)
_cell_measurement_reflns_used 210
_cell_measurement_temperature 173(2)
_cell_measurement_theta_max 28.0
_cell_measurement_theta_min 2.0
_cell_volume 5726.2(5)
_computing_cell_refinement 'Bruker SMART v5.624 & SAINT 6.36a (Bruker 1998)'
_computing_data_collection 'Bruker SMART v5.624 (Bruker 1998)'
_computing_data_reduction 'Bruker SHELXTL v6.14 (Bruker 2000)'
_computing_molecular_graphics 'Bruker SHELXTL v6.14'
_computing_publication_material 'Bruker SHELXTL v6.14'
_computing_structure_refinement 'Bruker SHELXTL v6.14'
_computing_structure_solution 'Bruker SHELXTL v6.14'
_diffrn_ambient_temperature 173(2)
_diffrn_measured_fraction_theta_full 0.953
_diffrn_measured_fraction_theta_max 0.953
_diffrn_measurement_device_type 'SMART CCD area detector'
_diffrn_measurement_method '\w scans'
_diffrn_radiation_monochromator graphite
_diffrn_radiation_source 'fine-focus sealed tube'
_diffrn_radiation_type MoK\a
_diffrn_radiation_wavelength 0.71073
_diffrn_reflns_av_R_equivalents 0.1016
_diffrn_reflns_av_sigmaI/netI 0.1147
_diffrn_reflns_limit_h_max 16
_diffrn_reflns_limit_h_min -16
_diffrn_reflns_limit_k_max 19
_diffrn_reflns_limit_k_min -10
_diffrn_reflns_limit_l_max 41
_diffrn_reflns_limit_l_min -40
_diffrn_reflns_number 36154
_diffrn_reflns_theta_full 27.50
_diffrn_reflns_theta_max 27.50
_diffrn_reflns_theta_min 1.28
_diffrn_standards_decay_% 1
_diffrn_standards_number 0
_exptl_absorpt_coefficient_mu 1.340
_exptl_absorpt_correction_T_max 0.9053
_exptl_absorpt_correction_T_min 0.8094
_exptl_absorpt_correction_type integration
_exptl_absorpt_process_details 'based on measured indexed crystal faces, Bruker SHELXTL v6.12 (Bruker 1998)'
_exptl_crystal_colour brown
_exptl_crystal_density_diffrn 1.621
_exptl_crystal_density_method 'not measured'
_exptl_crystal_description needles
_exptl_crystal_F_000 2904
_exptl_crystal_size_max 0.15
_exptl_crystal_size_mid 0.13
_exptl_crystal_size_min 0.09
_refine_diff_density_max 1.210
_refine_diff_density_min -0.988
_refine_diff_density_rms 0.129
_refine_ls_extinction_method none
_refine_ls_goodness_of_fit_ref 1.038
_refine_ls_hydrogen_treatment mixed
_refine_ls_matrix_type full
_refine_ls_number_parameters 1434
_refine_ls_number_reflns 25053
_refine_ls_number_restraints 1
_refine_ls_restrained_S_all 1.039
_refine_ls_R_factor_all 0.1102
_refine_ls_R_factor_gt 0.0653
_refine_ls_shift/su_max 0.003
_refine_ls_shift/su_mean 0.000
_refine_ls_structure_factor_coef Fsqd
_refine_ls_weighting_details 'calc w=1/[\s^2^(Fo^2^)+(0.0815P)^2^+7.4436P] where P=(Fo^2^+2Fc^2^)/3'
_refine_ls_weighting_scheme calc
_refine_ls_wR_factor_gt 0.1598
_refine_ls_wR_factor_ref 0.1860
_reflns_number_gt 16199
_reflns_number_total 25053
_reflns_threshold_expression I>2\s(I)
_cod_data_source_file b810701g.txt
_cod_data_source_block st53
_cod_depositor_comments
;
The following automatic conversions were performed:
'_symmetry_cell_setting' value 'Triclinic' changed to 'triclinic'
according to '/home/saulius/struct/CIF-dictionaries/cif_core.dic'
dictionary named 'cif_core.dic' version 2.4.1 from 2010-06-29.

Automatic conversion script
Id: cif_fix_enum 1527 2010-12-29 10:47:43Z saulius 
;
_cod_original_sg_symbol_H-M P-1
_cod_database_code 7000216

loop_
_symmetry_equiv_pos_as_xyz
'x, y, z'
'-x, -y, -z'

loop_
_atom_site_label
_atom_site_type_symbol
_atom_site_fract_x
_atom_site_fract_y
_atom_site_fract_z
_atom_site_U_iso_or_equiv
_atom_site_adp_type
_atom_site_occupancy
_atom_site_symmetry_multiplicity
_atom_site_calc_flag
_atom_site_refinement_flags
_atom_site_disorder_assembly
_atom_site_disorder_group
Mn1 Mn 0.89804(6) 0.12502(6) 0.08154(2) 0.01912(17) Uani 1 1 d . E .
Mn2 Mn 0.83931(7) -0.08854(6) 0.13527(3) 0.02802(19) Uani 1 1 d . . .
Mn3 Mn 1.10525(6) 0.37548(6) 0.10062(2) 0.02139(17) Uani 1 1 d . E .
Mn4 Mn 1.18845(6) 0.17428(6) 0.14025(2) 0.02037(17) Uani 1 1 d . E .
Mn5 Mn 0.98819(6) 0.25143(6) 0.18751(2) 0.02052(17) Uani 1 1 d . E .
Mn6 Mn 1.66949(6) 1.14327(6) 0.42237(2) 0.01944(17) Uani 1 1 d . . .
Mn7 Mn 1.55761(7) 0.95259(6) 0.34323(3) 0.0302(2) Uani 1 1 d . . .
Mn8 Mn 1.66359(6) 1.38957(6) 0.43491(2) 0.02077(17) Uani 1 1 d . . .
Mn9 Mn 1.67696(6) 1.28999(6) 0.33106(2) 0.01918(17) Uani 1 1 d . . .
Mn10 Mn 1.41521(6) 1.19342(6) 0.37333(2) 0.02006(17) Uani 1 1 d . . .
O1 O 0.9569(3) 0.2566(3) 0.06751(11) 0.0225(8) Uani 1 1 d . E .
O2 O 0.8689(3) 0.0979(3) 0.00684(12) 0.0249(8) Uani 1 1 d . E .
H2 H 0.921(5) 0.129(5) -0.001(2) 0.031(18) Uiso 1 1 d . . .
O3 O 0.8100(3) -0.0076(2) 0.08512(11) 0.0228(8) Uani 1 1 d . E .
O4 O 0.5672(3) 0.1646(3) -0.01107(15) 0.0325(10) Uani 1 1 d . E .
H4 H 0.565(7) 0.158(6) -0.034(2) 0.06(3) Uiso 1 1 d . . .
O5 O 0.6586(4) -0.1555(4) 0.13332(18) 0.0480(14) Uani 1 1 d . . .
H5 H 0.621(8) -0.139(7) 0.127(3) 0.072 Uiso 1 1 d . . .
O6 O 0.8239(4) -0.2208(3) 0.09815(13) 0.0369(10) Uani 1 1 d . . .
H6 H 0.8427 -0.2062 0.0750 0.055 Uiso 1 1 d R . .
O7 O 0.8616(5) -0.0165(4) 0.19594(15) 0.0539(15) Uani 1 1 d . . .
H7 H 0.867(5) 0.032(5) 0.2026(19) 0.023(17) Uiso 1 1 d . . .
O8 O 1.0145(4) -0.0767(4) 0.16060(15) 0.0430(12) Uani 1 1 d . A .
H8 H 1.067(7) -0.032(6) 0.162(3) 0.06(3) Uiso 1 1 d . . .
O9 O 1.0087(7) -0.1558(6) 0.2898(2) 0.0354(19) Uani 0.50 1 d PD A 11
H9 H 1.0138 -0.1911 0.3097 0.053 Uiso 0.50 1 d PR A 11
O9' O 1.0034(17) -0.2654(14) 0.2525(6) 0.180(10) Uani 0.50 1 d PD A 12
H9' H 1.0159 -0.2938 0.2742 0.269 Uiso 0.50 1 d PR A 12
O10 O 1.0235(3) 0.4867(3) 0.09356(12) 0.0323(9) Uani 1 1 d . . .
H10D H 0.9556 0.4550 0.0944 0.039 Uiso 1 1 d R . .
O11 O 1.1332(3) 0.4067(3) 0.03545(12) 0.0304(9) Uani 1 1 d . . .
H11C H 1.1702 0.4632 0.0295 0.046 Uiso 1 1 d R E .
H11D H 1.1038 0.3573 0.0166 0.046 Uiso 0.20 1 d PR . .
O12 O 1.2616(3) 0.5016(3) 0.12115(13) 0.0357(10) Uani 1 1 d . . .
H12C H 1.2666 0.5605 0.1217 0.054 Uiso 1 1 d R E .
H12D H 1.3160 0.4821 0.1285 0.054 Uiso 0.80 1 d PR . .
O13 O 1.0575(3) 0.3668(3) 0.16093(11) 0.0225(8) Uani 1 1 d . . .
O14 O 1.2107(3) 0.2893(3) 0.11044(11) 0.0244(8) Uani 1 1 d . . .
O15 O 1.3927(3) 0.2582(3) 0.16484(13) 0.0285(9) Uani 1 1 d . . .
H15 H 1.401(5) 0.310(5) 0.1686(19) 0.024(17) Uiso 1 1 d . . .
O16 O 1.2024(3) 0.0644(3) 0.16634(12) 0.0260(8) Uani 1 1 d . . .
O17 O 1.0312(3) 0.0981(3) 0.09812(11) 0.0239(8) Uani 1 1 d . . .
O18 O 1.4396(3) 0.1474(3) 0.04996(13) 0.0381(10) Uani 1 1 d . E .
H18 H 1.4712 0.1584 0.0294 0.057 Uiso 1 1 d R . .
O19 O 0.8844(3) 0.3432(3) 0.20444(13) 0.0302(9) Uani 1 1 d . . .
H19 H 0.856(6) 0.358(5) 0.182(2) 0.05(2) Uiso 1 1 d . . .
O20 O 0.9290(3) 0.1616(3) 0.22469(11) 0.0277(8) Uani 1 1 d . . .
O21 O 1.1287(3) 0.2090(3) 0.18353(11) 0.0258(8) Uani 1 1 d . . .
O22 O 0.8821(3) 0.1714(3) 0.14109(11) 0.0236(8) Uani 1 1 d . . .
O23 O 1.1464(10) 0.6035(8) 0.2557(4) 0.072(3) Uani 0.50 1 d P B 11
H23 H 1.1395 0.6307 0.2773 0.108 Uiso 0.50 1 d PR B 11
O23' O 1.1513(6) 0.5042(6) 0.3073(2) 0.0292(17) Uani 0.50 1 d P B 12
H23' H 1.1906 0.4748 0.3203 0.044 Uiso 0.50 1 d PR B 12
O25 O 1.7251(3) 1.2077(3) 0.36820(11) 0.0235(8) Uani 1 1 d . . .
O26 O 1.6498(3) 1.0154(3) 0.40263(11) 0.0258(8) Uani 1 1 d . . .
O27 O 1.7187(3) 1.2691(3) 0.45160(11) 0.0238(8) Uani 1 1 d . . .
O28 O 1.6748(3) 1.0975(3) 0.49417(12) 0.0253(8) Uani 1 1 d . . .
H28 H 1.653(5) 1.128(4) 0.5098(18) 0.022(16) Uiso 1 1 d . . .
O29 O 1.6733(4) 0.8685(3) 0.34074(13) 0.0350(10) Uani 1 1 d . . .
H29 H 1.740(5) 0.903(4) 0.3414(17) 0.020(15) Uiso 1 1 d . . .
O30 O 1.4690(4) 0.8142(3) 0.36461(15) 0.0424(11) Uani 1 1 d . . .
H30 H 1.453(6) 0.790(5) 0.387(2) 0.04(2) Uiso 1 1 d . . .
O31 O 1.6261(5) 1.0341(4) 0.29434(15) 0.0595(16) Uani 1 1 d . . .
H31 H 1.644(7) 1.104(6) 0.296(2) 0.07(2) Uiso 1 1 d . . .
O32 O 1.3969(5) 0.9656(4) 0.32105(18) 0.0676(17) Uani 1 1 d . . .
O33 O 1.6508(3) 1.3929(3) 0.50198(12) 0.0275(8) Uani 1 1 d . . .
H33 H 1.638(6) 1.343(5) 0.519(2) 0.05(2) Uiso 1 1 d . . .
O34 O 1.5809(3) 1.5058(3) 0.42704(12) 0.0283(8) Uani 1 1 d . . .
H34 H 1.520(5) 1.494(4) 0.409(2) 0.031(17) Uiso 1 1 d . . .
O35 O 1.6927(3) 1.3923(3) 0.37156(11) 0.0237(8) Uani 1 1 d . . .
O36 O 1.8526(3) 1.4046(3) 0.32217(12) 0.0254(8) Uani 1 1 d . . .
H36 H 1.904(6) 1.413(5) 0.346(2) 0.06(2) Uiso 1 1 d . . .
O37 O 1.5028(3) 1.2382(3) 0.33260(11) 0.0226(8) Uani 1 1 d . . .
O38 O 1.6707(3) 1.2104(3) 0.28421(11) 0.0262(8) Uani 1 1 d . . .
O39 O 1.5136(3) 1.1152(3) 0.40570(12) 0.0262(8) Uani 1 1 d . . .
O40 O 1.4858(3) 1.3005(3) 0.41583(11) 0.0243(8) Uani 1 1 d . . .
O41 O 1.3145(3) 1.0880(3) 0.33635(11) 0.0262(8) Uani 1 1 d . . .
H41 H 1.3310 1.0535 0.3441 0.039 Uiso 1 1 d R . .
O42 O 1.2760(3) 1.2650(3) 0.35759(12) 0.0298(9) Uani 1 1 d . . .
H42 H 1.2973 1.3250 0.3552 0.045 Uiso 1 1 d R . .
O43 O 1.1341(4) 1.1366(4) 0.45998(15) 0.0510(13) Uani 1 1 d . . .
H43 H 1.094(9) 1.144(8) 0.485(3) 0.11(4) Uiso 1 1 d . . .
O44 O 2.0250(3) 1.1626(3) 0.51822(14) 0.0328(10) Uani 1 1 d . . .
H44 H 2.025(6) 1.154(6) 0.541(2) 0.05(2) Uiso 1 1 d . . .
O45 O 1.7044(4) 1.5617(3) 0.24274(13) 0.0378(10) Uani 1 1 d . . .
H45 H 1.634(6) 1.529(5) 0.223(2) 0.040(18) Uiso 1 1 d . . .
O46 O 1.2745(8) 0.6907(7) 0.1255(3) 0.097(3) Uiso 0.80 1 d P C 4
H46 H 1.2562 0.6925 0.0993 0.145 Uiso 0.80 1 d PR C 4
O47 O 1.327(2) 0.5415(18) 0.0238(8) 0.051(6) Uiso 0.20 1 d P D 2
H47 H 1.2915 0.5737 0.0105 0.076 Uiso 0.20 1 d PR D 2
O48 O 2.0240(4) 1.1638(4) 0.59988(15) 0.0482(12) Uani 1 1 d . . .
H48 H 2.028(5) 1.110(4) 0.6142(18) 0.022(14) Uiso 1 1 d . . .
O49 O 1.1058(6) -0.3105(6) 0.3211(2) 0.106(3) Uani 1 1 d . . .
H49 H 1.0573 -0.2862 0.3119 0.159 Uiso 1 1 d R . .
O50 O 1.9707(4) 1.4600(4) 0.39934(15) 0.0503(13) Uani 1 1 d . . .
H50 H 1.928(7) 1.479(6) 0.419(3) 0.07(3) Uiso 1 1 d . . .
O51 O 1.5102(4) 0.6777(3) 0.23564(14) 0.0476(12) Uani 1 1 d . . .
H51 H 1.4734 0.6362 0.2153 0.071 Uiso 1 1 d R . .
O53 O 0.6195(7) 0.4379(7) 0.0570(3) 0.124(3) Uani 1 1 d . . .
H53 H 0.6257 0.4090 0.0790 0.186 Uiso 1 1 d R . .
N1 N 0.7447(3) 0.1376(3) 0.06075(13) 0.0221(9) Uani 1 1 d . . .
N2 N 0.8272(4) -0.2067(4) 0.18249(15) 0.0329(11) Uani 1 1 d . . .
N3 N 1.2550(3) 0.1310(3) 0.09470(13) 0.0212(9) Uani 1 1 d . . .
N4 N 1.0922(4) 0.3311(3) 0.24165(13) 0.0262(10) Uani 1 1 d . . .
N5 N 1.8336(3) 1.1553(3) 0.44238(13) 0.0218(9) Uani 1 1 d . . .
N6 N 1.4784(4) 0.8447(4) 0.28309(15) 0.0323(11) Uani 1 1 d . . .
N7 N 1.6320(3) 1.3742(3) 0.28618(13) 0.0199(9) Uani 1 1 d . . .
N8 N 1.3142(3) 1.1351(3) 0.41519(13) 0.0212(9) Uani 1 1 d . . .
C1 C 0.8762(4) 0.2838(4) 0.03841(17) 0.0247(11) Uani 1 1 d . . .
H1A H 0.9082 0.3099 0.0138 0.030 Uiso 1 1 calc R E .
H1B H 0.8605 0.3359 0.0524 0.030 Uiso 1 1 calc R . .
C2 C 0.7651(4) 0.1971(4) 0.02295(16) 0.0240(11) Uani 1 1 d . E .
C3 C 0.7809(4) 0.1332(4) -0.01088(16) 0.0257(11) Uani 1 1 d . . .
H3A H 0.7103 0.0778 -0.0212 0.031 Uiso 1 1 calc R E .
H3B H 0.8008 0.1713 -0.0350 0.031 Uiso 1 1 calc R . .
C4 C 0.6557(4) 0.0366(4) 0.05164(17) 0.0265(12) Uani 1 1 d . E .
H4A H 0.6091 0.0242 0.0732 0.032 Uiso 1 1 calc R . .
H4B H 0.6064 0.0315 0.0237 0.032 Uiso 1 1 calc R . .
C5 C 0.7113(4) -0.0374(4) 0.05221(16) 0.0260(12) Uani 1 1 d . . .
H5A H 0.6591 -0.1015 0.0572 0.031 Uiso 1 1 calc R E .
H5B H 0.7315 -0.0431 0.0247 0.031 Uiso 1 1 calc R . .
C6 C 0.7235(4) 0.1907(4) 0.09599(16) 0.0263(12) Uani 1 1 d . E .
H6A H 0.6424 0.1777 0.0922 0.032 Uiso 1 1 calc R . .
H6B H 0.7627 0.2613 0.0957 0.032 Uiso 1 1 calc R . .
C7 C 0.7658(4) 0.1568(4) 0.13764(17) 0.0277(12) Uani 1 1 d . E .
H7A H 0.7565 0.1941 0.1612 0.033 Uiso 1 1 calc R . .
H7B H 0.7224 0.0873 0.1390 0.033 Uiso 1 1 calc R . .
C8 C 0.6733(4) 0.2373(4) 0.00491(18) 0.0285(12) Uani 1 1 d . . .
H8A H 0.6660 0.2790 0.0274 0.034 Uiso 1 1 calc R E .
H8B H 0.6967 0.2784 -0.0180 0.034 Uiso 1 1 calc R . .
C9 C 0.6269(6) -0.2399(5) 0.1558(3) 0.056(2) Uani 1 1 d . . .
H9A H 0.6130 -0.2980 0.1371 0.067 Uiso 1 1 calc R . .
H9B H 0.5569 -0.2471 0.1652 0.067 Uiso 1 1 calc R . .
C10 C 0.7150(6) -0.2328(6) 0.1923(3) 0.057(2) Uani 1 1 d . . .
H10A H 0.6964 -0.2958 0.2050 0.068 Uiso 1 1 calc R . .
H10B H 0.7171 -0.1835 0.2136 0.068 Uiso 1 1 calc R . .
C11 C 0.8750(6) -0.2810(5) 0.1230(2) 0.0420(16) Uani 1 1 d . . .
H11A H 0.9575 -0.2488 0.1293 0.050 Uiso 1 1 calc R . .
H11B H 0.8555 -0.3441 0.1069 0.050 Uiso 1 1 calc R . .
C12 C 0.8334(7) -0.2966(5) 0.1629(2) 0.0522(19) Uani 1 1 d . . .
H12A H 0.8835 -0.3201 0.1833 0.063 Uiso 1 1 calc R . .
H12B H 0.7579 -0.3477 0.1572 0.063 Uiso 1 1 calc R . .
C13 C 0.9045(8) -0.0590(5) 0.2313(2) 0.062(2) Uani 1 1 d . . .
H13A H 0.8524 -0.0742 0.2509 0.074 Uiso 1 1 calc R . .
H13B H 0.9775 -0.0122 0.2465 0.074 Uiso 1 1 calc R . .
C14 C 0.9196(7) -0.1528(5) 0.2171(2) 0.060(2) Uani 1 1 d . A .
C15 C 0.9304(10) -0.2133(6) 0.2545(3) 0.077(3) Uani 1 1 d D . .
H15A H 0.8565 -0.2431 0.2621 0.093 Uiso 0.50 1 calc PR A 11
H15B H 0.9545 -0.2662 0.2464 0.093 Uiso 0.50 1 calc PR A 11
H15C H 0.8560 -0.2615 0.2556 0.093 Uiso 0.50 1 d PR A 12
H15D H 0.9581 -0.1695 0.2806 0.093 Uiso 0.50 1 d PR A 12
C16 C 1.0293(6) -0.1275(6) 0.1972(3) 0.070(3) Uani 1 1 d . . .
H16A H 1.0963 -0.0869 0.2180 0.084 Uiso 1 1 calc R A .
H16B H 1.0402 -0.1880 0.1895 0.084 Uiso 1 1 calc R . .
C17 C 1.0169(7) 0.5502(5) 0.0616(2) 0.0515(19) Uani 1 1 d . . .
H17A H 0.9740 0.5891 0.0682 0.077 Uiso 1 1 calc R . .
H17B H 0.9796 0.5124 0.0345 0.077 Uiso 1 1 calc R . .
H17C H 1.0925 0.5931 0.0600 0.077 Uiso 1 1 calc R . .
C18 C 1.2289(8) 0.4770(7) 0.0206(3) 0.034(2) Uiso 0.65 1 d P E 1
H18A H 1.2134 0.4715 -0.0102 0.052 Uiso 0.65 1 calc PR E 1
H18B H 1.2968 0.4629 0.0315 0.052 Uiso 0.65 1 calc PR E 1
H18C H 1.2398 0.5429 0.0309 0.052 Uiso 0.65 1 calc PR E 1
C19 C 1.307(3) 0.603(3) 0.1258(13) 0.058(10) Uiso 0.20 1 d P E 3
H19A H 1.3869 0.6245 0.1382 0.088 Uiso 0.20 1 calc PR E 3
H19B H 1.2691 0.6270 0.1443 0.088 Uiso 0.20 1 calc PR E 3
H19C H 1.2956 0.6284 0.0981 0.088 Uiso 0.20 1 calc PR E 3
C20 C 1.2917(4) 0.3027(4) 0.08436(17) 0.0246(11) Uani 1 1 d . E .
H20A H 1.3513 0.3673 0.0923 0.029 Uiso 1 1 calc R . .
H20B H 1.2548 0.3015 0.0546 0.029 Uiso 1 1 calc R . .
C21 C 1.3457(4) 0.2239(4) 0.08838(17) 0.0242(11) Uani 1 1 d . E .
C22 C 1.4389(4) 0.2505(4) 0.12829(18) 0.0304(12) Uani 1 1 d . E .
H22A H 1.4731 0.2002 0.1316 0.036 Uiso 1 1 calc R . .
H22B H 1.4979 0.3131 0.1258 0.036 Uiso 1 1 calc R . .
C23 C 1.3907(5) 0.2198(4) 0.04846(19) 0.0317(13) Uani 1 1 d . . .
H23A H 1.3288 0.2050 0.0234 0.038 Uiso 1 1 calc R E .
H23B H 1.4474 0.2837 0.0459 0.038 Uiso 1 1 calc R . .
C24 C 1.2915(5) 0.0478(4) 0.10982(18) 0.0300(12) Uani 1 1 d . E .
H24A H 1.2386 -0.0139 0.0942 0.036 Uiso 1 1 calc R . .
H24B H 1.3668 0.0583 0.1044 0.036 Uiso 1 1 calc R . .
C25 C 1.2942(5) 0.0420(4) 0.15667(18) 0.0292(12) Uani 1 1 d . E .
H25A H 1.2883 -0.0239 0.1646 0.035 Uiso 1 1 calc R . .
H25B H 1.3659 0.0887 0.1729 0.035 Uiso 1 1 calc R . .
C26 C 1.1616(4) 0.0950(4) 0.05611(16) 0.0259(11) Uani 1 1 d . E .
H26A H 1.1534 0.1508 0.0410 0.031 Uiso 1 1 calc R . .
H26B H 1.1800 0.0536 0.0368 0.031 Uiso 1 1 calc R . .
C27 C 1.0534(4) 0.0379(4) 0.06856(17) 0.0261(11) Uani 1 1 d . E .
H27A H 0.9917 0.0176 0.0433 0.031 Uiso 1 1 calc R . .
H27B H 1.0590 -0.0210 0.0816 0.031 Uiso 1 1 calc R . .
C28 C 1.1040(5) 0.4516(4) 0.18969(17) 0.0283(12) Uani 1 1 d . B .
H28A H 1.0712 0.5001 0.1790 0.034 Uiso 1 1 calc R . .
H28B H 1.1858 0.4801 0.1914 0.034 Uiso 1 1 calc R . .
C29 C 1.0811(5) 0.4279(4) 0.23446(17) 0.0285(12) Uani 1 1 d . B .
C30 C 1.1640(6) 0.5097(5) 0.2669(2) 0.0430(16) Uani 1 1 d . . .
H30A H 1.1511 0.4950 0.2956 0.052 Uiso 0.50 1 calc PR B 11
H30B H 1.2418 0.5159 0.2663 0.052 Uiso 0.50 1 calc PR B 11
H30C H 1.2406 0.5122 0.2664 0.052 Uiso 0.50 1 d PR B 12
H30D H 1.1589 0.5720 0.2576 0.052 Uiso 0.50 1 d PR B 12
C31 C 0.9619(5) 0.4185(4) 0.23501(18) 0.0324(13) Uani 1 1 d . B .
H31A H 0.9468 0.4035 0.2634 0.039 Uiso 1 1 calc R . .
H31B H 0.9520 0.4808 0.2287 0.039 Uiso 1 1 calc R . .
C32 C 1.0514(5) 0.2824(4) 0.27931(17) 0.0307(13) Uani 1 1 d . E .
H32A H 1.0481 0.3313 0.2995 0.037 Uiso 1 1 calc R . .
H32B H 1.1044 0.2527 0.2938 0.037 Uiso 1 1 calc R . .
C33 C 0.9357(5) 0.2046(4) 0.26511(16) 0.0284(12) Uani 1 1 d . E .
H33A H 0.9232 0.1547 0.2857 0.034 Uiso 1 1 calc R . .
H33B H 0.8775 0.2338 0.2634 0.034 Uiso 1 1 calc R . .
C34 C 1.2075(4) 0.3304(5) 0.24184(18) 0.0321(13) Uani 1 1 d . E .
H34A H 1.2531 0.3458 0.2709 0.039 Uiso 1 1 calc R . .
H34B H 1.2449 0.3803 0.2240 0.039 Uiso 1 1 calc R . .
C35 C 1.1988(5) 0.2310(5) 0.22504(17) 0.0317(13) Uani 1 1 d . E .
H35A H 1.2741 0.2311 0.2239 0.038 Uiso 1 1 calc R . .
H35B H 1.1661 0.1814 0.2439 0.038 Uiso 1 1 calc R . .
C36 C 1.8310(4) 1.1977(4) 0.36858(16) 0.0284(12) Uani 1 1 d . . .
H36A H 1.8717 1.2434 0.3500 0.034 Uiso 1 1 calc R . .
H36B H 1.8191 1.1310 0.3581 0.034 Uiso 1 1 calc R . .
C37 C 1.8986(4) 1.2194(4) 0.41333(16) 0.0258(11) Uani 1 1 d . . .
H37A H 1.9698 1.2086 0.4145 0.031 Uiso 1 1 calc R . .
H37B H 1.9168 1.2883 0.4226 0.031 Uiso 1 1 calc R . .
C38 C 1.8200(4) 1.2900(4) 0.48282(16) 0.0251(11) Uani 1 1 d . . .
H38A H 1.8075 1.3073 0.5105 0.030 Uiso 1 1 calc R . .
H38B H 1.8794 1.3465 0.4753 0.030 Uiso 1 1 calc R . .
C39 C 1.8593(4) 1.2024(4) 0.48645(16) 0.0232(11) Uani 1 1 d . . .
C40 C 1.9835(4) 1.2391(4) 0.50778(18) 0.0291(12) Uani 1 1 d . . .
H40A H 2.0274 1.2805 0.4887 0.035 Uiso 1 1 calc R . .
H40B H 1.9950 1.2797 0.5339 0.035 Uiso 1 1 calc R . .
C41 C 1.7915(4) 1.1293(4) 0.51332(17) 0.0258(11) Uani 1 1 d . . .
H41A H 1.8161 1.0730 0.5158 0.031 Uiso 1 1 calc R . .
H41B H 1.8045 1.1600 0.5420 0.031 Uiso 1 1 calc R . .
C42 C 1.8399(5) 1.0554(4) 0.43851(18) 0.0283(12) Uani 1 1 d . . .
H42A H 1.8856 1.0445 0.4648 0.034 Uiso 1 1 calc R . .
H42B H 1.8766 1.0507 0.4150 0.034 Uiso 1 1 calc R . .
C43 C 1.7229(5) 0.9781(4) 0.43051(17) 0.0282(12) Uani 1 1 d . . .
H43A H 1.7230 0.9175 0.4174 0.034 Uiso 1 1 calc R . .
H43B H 1.6974 0.9641 0.4574 0.034 Uiso 1 1 calc R . .
C44 C 1.4430(7) 0.7297(5) 0.3373(2) 0.0510(19) Uani 1 1 d . . .
H44A H 1.3608 0.6992 0.3276 0.061 Uiso 1 1 calc R . .
H44B H 1.4705 0.6824 0.3528 0.061 Uiso 1 1 calc R . .
C45 C 1.4986(5) 0.7574(4) 0.29866(19) 0.0335(13) Uani 1 1 d . . .
C46 C 1.4479(5) 0.6665(5) 0.2675(2) 0.0372(14) Uani 1 1 d . . .
H46A H 1.4492 0.6088 0.2827 0.045 Uiso 1 1 calc R . .
H46B H 1.3691 0.6567 0.2548 0.045 Uiso 1 1 calc R . .
C47 C 1.6257(6) 0.7830(5) 0.3123(2) 0.0455(17) Uani 1 1 d . . .
H47A H 1.6414 0.7285 0.3262 0.055 Uiso 1 1 calc R . .
H47B H 1.6599 0.7941 0.2871 0.055 Uiso 1 1 calc R . .
C48 C 1.5360(8) 0.8889(5) 0.2482(2) 0.062(2) Uani 1 1 d . . .
H48A H 1.5680 0.8435 0.2380 0.074 Uiso 1 1 calc R . .
H48B H 1.4788 0.8948 0.2244 0.074 Uiso 1 1 calc R . .
C49 C 1.6237(10) 0.9824(6) 0.2590(3) 0.103(5) Uani 1 1 d . . .
H49A H 1.6963 0.9731 0.2623 0.124 Uiso 1 1 calc R . .
H49B H 1.6180 1.0223 0.2348 0.124 Uiso 1 1 calc R . .
C50 C 1.3595(7) 0.8340(6) 0.2707(3) 0.064(2) Uani 1 1 d . . .
H50A H 1.3344 0.8180 0.2399 0.077 Uiso 1 1 calc R . .
H50B H 1.3145 0.7790 0.2846 0.077 Uiso 1 1 calc R . .
C51 C 1.3377(7) 0.9201(7) 0.2816(3) 0.074(3) Uani 1 1 d . . .
H51A H 1.3569 0.9667 0.2601 0.089 Uiso 1 1 calc R . .
H51B H 1.2566 0.9018 0.2808 0.089 Uiso 1 1 calc R . .
C52 C 1.6448(5) 1.4697(4) 0.52683(18) 0.0326(13) Uani 1 1 d . . .
H52A H 1.6397 1.4502 0.5554 0.049 Uiso 1 1 calc R . .
H52B H 1.5784 1.4844 0.5142 0.049 Uiso 1 1 calc R . .
H52C H 1.7121 1.5274 0.5281 0.049 Uiso 1 1 calc R . .
C53 C 1.6859(5) 1.4766(4) 0.35148(16) 0.0253(11) Uani 1 1 d . . .
H53A H 1.7424 1.5353 0.3682 0.030 Uiso 1 1 calc R . .
H53B H 1.6110 1.4798 0.3506 0.030 Uiso 1 1 calc R . .
C54 C 1.7059(4) 1.4753(4) 0.30651(16) 0.0233(11) Uani 1 1 d . . .
C55 C 1.6801(5) 1.5564(4) 0.28326(17) 0.0297(12) Uani 1 1 d . . .
H55A H 1.5998 1.5459 0.2807 0.036 Uiso 1 1 calc R . .
H55B H 1.7242 1.6190 0.3000 0.036 Uiso 1 1 calc R . .
C56 C 1.8292(4) 1.4886(4) 0.30868(18) 0.0274(12) Uani 1 1 d . . .
H56A H 1.8469 1.5019 0.2805 0.033 Uiso 1 1 calc R . .
H56B H 1.8777 1.5453 0.3285 0.033 Uiso 1 1 calc R . .
C57 C 1.6592(5) 1.3456(4) 0.24596(16) 0.0248(11) Uani 1 1 d . . .
H57A H 1.6133 1.3624 0.2213 0.030 Uiso 1 1 calc R . .
H57B H 1.7391 1.3812 0.2459 0.030 Uiso 1 1 calc R . .
C58 C 1.6350(5) 1.2382(4) 0.24329(16) 0.0283(12) Uani 1 1 d . . .
H58A H 1.5538 1.2027 0.2330 0.034 Uiso 1 1 calc R . .
H58B H 1.6752 1.2216 0.2232 0.034 Uiso 1 1 calc R . .
C59 C 1.5085(4) 1.3542(4) 0.28063(17) 0.0262(12) Uani 1 1 d . . .
H59A H 1.4775 1.3611 0.2509 0.031 Uiso 1 1 calc R . .
H59B H 1.4969 1.4026 0.2987 0.031 Uiso 1 1 calc R . .
C60 C 1.4464(4) 1.2531(4) 0.29210(16) 0.0260(11) Uani 1 1 d . . .
H60A H 1.3684 1.2457 0.2930 0.031 Uiso 1 1 calc R . .
H60B H 1.4442 1.2042 0.2706 0.031 Uiso 1 1 calc R . .
C61 C 1.4439(5) 1.0473(4) 0.42905(18) 0.0297(12) Uani 1 1 d . . .
H61A H 1.4904 1.0240 0.4512 0.036 Uiso 1 1 calc R . .
H61B H 1.3909 0.9907 0.4100 0.036 Uiso 1 1 calc R . .
C62 C 1.3805(4) 1.0972(4) 0.44894(18) 0.0296(12) Uani 1 1 d . . .
H62A H 1.3296 1.0508 0.4645 0.036 Uiso 1 1 calc R . .
H62B H 1.4335 1.1513 0.4692 0.036 Uiso 1 1 calc R . .
C63 C 1.2951(4) 1.2234(4) 0.43030(17) 0.0267(12) Uani 1 1 d . . .
C64 C 1.2413(5) 1.2100(5) 0.46915(19) 0.0360(14) Uani 1 1 d . . .
H64A H 1.2896 1.1925 0.4928 0.043 Uiso 1 1 calc R . .
H64B H 1.2350 1.2718 0.4780 0.043 Uiso 1 1 calc R . .
C65 C 1.4119(4) 1.3051(4) 0.44254(17) 0.0257(11) Uani 1 1 d . . .
H65A H 1.4025 1.3687 0.4410 0.031 Uiso 1 1 calc R . .
H65B H 1.4462 1.3003 0.4721 0.031 Uiso 1 1 calc R . .
C66 C 1.2232(5) 1.2520(4) 0.39289(18) 0.0319(13) Uani 1 1 d . . .
H66A H 1.1481 1.2006 0.3852 0.038 Uiso 1 1 calc R . .
H66B H 1.2138 1.3129 0.4010 0.038 Uiso 1 1 calc R . .
C67 C 1.2113(4) 1.0516(4) 0.39237(18) 0.0299(12) Uani 1 1 d . . .
H67A H 1.1431 1.0576 0.3992 0.036 Uiso 1 1 calc R . .
H67B H 1.2159 0.9892 0.4017 0.036 Uiso 1 1 calc R . .
C68 C 1.2048(4) 1.0534(4) 0.34477(18) 0.0309(13) Uani 1 1 d . . .
H68A H 1.1630 0.9872 0.3309 0.037 Uiso 1 1 calc R . .
H68B H 1.1642 1.0961 0.3331 0.037 Uiso 1 1 calc R . .
C69 C 1.6263(5) 1.6101(4) 0.4312(2) 0.0378(14) Uani 1 1 d . . .
H69A H 1.5651 1.6351 0.4253 0.057 Uiso 1 1 calc R . .
H69B H 1.6754 1.6334 0.4112 0.057 Uiso 1 1 calc R . .
H69C H 1.6694 1.6327 0.4600 0.057 Uiso 1 1 calc R . .
C70 C 1.2049(12) 0.7263(10) 0.1467(4) 0.095(4) Uiso 0.80 1 d P C 4
H70A H 1.1571 0.6735 0.1602 0.143 Uiso 0.80 1 d PR C 4
H70B H 1.1580 0.7508 0.1258 0.143 Uiso 0.80 1 d PR C 4
H70C H 1.2531 0.7788 0.1681 0.143 Uiso 0.80 1 d PR C 4
C71 C 1.430(3) 0.608(3) 0.0529(12) 0.120(13) Uiso 0.35 1 d P D 2
H71A H 1.4147 0.6644 0.0617 0.180 Uiso 0.35 1 d PR D 2
H71B H 1.4915 0.6281 0.0379 0.180 Uiso 0.35 1 d PR D 2
H71C H 1.4505 0.5755 0.0778 0.180 Uiso 0.35 1 d PR D 2
C72 C 2.1069(7) 1.2513(6) 0.6207(2) 0.069(3) Uani 1 1 d . . .
H72A H 2.0825 1.2717 0.6447 0.104 Uiso 1 1 d R . .
H72B H 2.1185 1.3019 0.6009 0.104 Uiso 1 1 d R . .
H72C H 2.1771 1.2404 0.6308 0.104 Uiso 1 1 d R . .
C73 C 1.1608(9) -0.2696(9) 0.3602(3) 0.095(4) Uani 1 1 d . . .
H73A H 1.1978 -0.3115 0.3745 0.142 Uiso 1 1 d R . .
H73B H 1.1070 -0.2623 0.3760 0.142 Uiso 1 1 d R . .
H73C H 1.2171 -0.2058 0.3585 0.142 Uiso 1 1 d R . .
C74 C 2.0849(6) 1.4890(6) 0.4185(2) 0.058(2) Uani 1 1 d . . .
H74A H 2.1160 1.5596 0.4246 0.088 Uiso 1 1 d R . .
H74B H 2.1250 1.4700 0.3994 0.088 Uiso 1 1 d R . .
H74C H 2.0932 1.4577 0.4448 0.088 Uiso 1 1 d R . .
C75 C 0.5818(12) 0.5148(12) 0.0649(5) 0.148(6) Uani 1 1 d . . .
H75A H 0.5744 0.5189 0.0943 0.222 Uiso 1 1 d R . .
H75B H 0.5089 0.5023 0.0461 0.222 Uiso 1 1 d R . .
H75C H 0.6357 0.5760 0.0590 0.222 Uiso 1 1 d R . .
Cl1 Cl 1.41555(15) -0.21101(12) 0.45167(5) 0.0423(4) Uani 1 1 d . . .
Cl2 Cl 1.84735(11) 1.52589(10) 0.45743(4) 0.0330(3) Uani 1 1 d . . .
Cl3 Cl 1.37688(13) 1.47849(11) 0.35301(5) 0.0392(3) Uani 1 1 d . . .
Cl4 Cl 0.91667(13) -0.02177(13) 0.34087(5) 0.0433(4) Uani 1 1 d . . .
Cl5 Cl 1.46136(14) 0.47965(11) 0.18426(5) 0.0417(4) Uani 1 1 d . . .
Cl6 Cl 0.81786(16) 0.45393(14) 0.13199(6) 0.0524(4) Uani 1 1 d . . .
Cl7 Cl 0.44310(13) 0.88134(13) 0.10537(5) 0.0435(4) Uani 1 1 d . . .
Cl8 Cl 1.06331(13) 0.22909(11) -0.02648(5) 0.0357(3) Uani 1 1 d . . .

loop_
_atom_site_aniso_label
_atom_site_aniso_U_11
_atom_site_aniso_U_22
_atom_site_aniso_U_33
_atom_site_aniso_U_23
_atom_site_aniso_U_13
_atom_site_aniso_U_12
Mn1 0.0157(4) 0.0190(4) 0.0191(4) 0.0030(3) 0.0024(3) 0.0025(3)
Mn2 0.0325(5) 0.0255(4) 0.0270(4) 0.0104(4) 0.0103(3) 0.0091(4)
Mn3 0.0196(4) 0.0201(4) 0.0219(4) 0.0040(3) 0.0032(3) 0.0045(3)
Mn4 0.0191(4) 0.0218(4) 0.0190(4) 0.0026(3) 0.0031(3) 0.0062(3)
Mn5 0.0202(4) 0.0229(4) 0.0157(4) 0.0020(3) 0.0022(3) 0.0052(3)
Mn6 0.0175(4) 0.0188(4) 0.0198(4) 0.0023(3) 0.0027(3) 0.0044(3)
Mn7 0.0332(5) 0.0259(5) 0.0262(4) -0.0036(4) 0.0016(4) 0.0066(4)
Mn8 0.0202(4) 0.0201(4) 0.0185(4) 0.0018(3) 0.0041(3) 0.0030(3)
Mn9 0.0182(4) 0.0203(4) 0.0164(4) 0.0031(3) 0.0029(3) 0.0042(3)
Mn10 0.0159(4) 0.0200(4) 0.0209(4) 0.0034(3) 0.0045(3) 0.0018(3)
O1 0.0188(17) 0.0243(19) 0.0208(18) 0.0058(15) 0.0001(14) 0.0054(15)
O2 0.023(2) 0.026(2) 0.026(2) 0.0045(16) 0.0079(16) 0.0076(17)
O3 0.0216(18) 0.0185(18) 0.0228(19) 0.0035(15) 0.0001(14) 0.0028(15)
O4 0.0189(19) 0.040(3) 0.030(2) 0.002(2) 0.0016(17) 0.0027(17)
O5 0.038(3) 0.054(3) 0.065(3) 0.038(3) 0.027(2) 0.024(2)
O6 0.055(3) 0.035(2) 0.031(2) 0.0134(18) 0.020(2) 0.022(2)
O7 0.103(5) 0.025(3) 0.032(3) 0.004(2) 0.017(3) 0.019(3)
O8 0.032(2) 0.039(3) 0.047(3) 0.019(2) 0.000(2) 0.003(2)
O9 0.042(5) 0.036(5) 0.018(4) 0.006(3) -0.008(3) 0.007(4)
O9' 0.25(3) 0.109(15) 0.156(19) 0.078(14) -0.005(18) 0.064(17)
O10 0.035(2) 0.030(2) 0.032(2) 0.0041(17) 0.0051(17) 0.0127(18)
O11 0.027(2) 0.027(2) 0.034(2) 0.0123(17) 0.0094(16) 0.0043(17)
O12 0.029(2) 0.027(2) 0.043(2) 0.0057(18) 0.0034(18) 0.0022(17)
O13 0.0219(18) 0.0236(19) 0.0184(18) 0.0008(14) 0.0014(14) 0.0052(15)
O14 0.0248(19) 0.0215(19) 0.027(2) 0.0023(15) 0.0095(15) 0.0059(15)
O15 0.028(2) 0.024(2) 0.031(2) -0.0005(18) 0.0014(16) 0.0084(18)
O16 0.0258(19) 0.028(2) 0.029(2) 0.0090(16) 0.0065(15) 0.0140(16)
O17 0.0205(18) 0.0247(19) 0.0241(19) -0.0009(15) 0.0026(14) 0.0063(15)
O18 0.039(2) 0.049(3) 0.036(2) 0.009(2) 0.0172(19) 0.021(2)
O19 0.029(2) 0.034(2) 0.027(2) 0.0030(18) 0.0072(17) 0.0100(18)
O20 0.032(2) 0.029(2) 0.0202(19) 0.0024(16) 0.0042(15) 0.0089(17)
O21 0.0225(18) 0.037(2) 0.0151(18) 0.0011(16) -0.0029(14) 0.0107(17)
O22 0.0178(17) 0.029(2) 0.0198(18) -0.0010(15) 0.0023(14) 0.0049(15)
O23 0.084(8) 0.051(7) 0.064(7) 0.000(6) 0.011(6) 0.006(6)
O23' 0.025(4) 0.039(5) 0.018(4) -0.011(3) -0.001(3) 0.008(3)
O25 0.0209(18) 0.027(2) 0.0222(19) 0.0098(15) 0.0067(14) 0.0074(15)
O26 0.032(2) 0.0219(19) 0.0222(19) 0.0044(15) 0.0011(15) 0.0110(16)
O27 0.0227(18) 0.026(2) 0.0200(18) 0.0028(15) 0.0003(14) 0.0079(16)
O28 0.0234(19) 0.024(2) 0.023(2) 0.0021(16) 0.0044(15) 0.0014(16)
O29 0.028(2) 0.032(2) 0.039(2) -0.0085(19) 0.0027(18) 0.0057(19)
O30 0.049(3) 0.035(2) 0.037(3) -0.002(2) 0.023(2) 0.000(2)
O31 0.115(5) 0.026(2) 0.030(3) 0.004(2) 0.014(3) 0.017(3)
O32 0.061(3) 0.073(4) 0.064(4) -0.036(3) -0.027(3) 0.041(3)
O33 0.039(2) 0.024(2) 0.0215(19) 0.0019(16) 0.0109(16) 0.0112(18)
O34 0.033(2) 0.022(2) 0.026(2) 0.0065(16) 0.0028(17) 0.0058(17)
O35 0.0275(19) 0.0218(19) 0.0195(18) 0.0040(15) 0.0063(14) 0.0053(15)
O36 0.0205(18) 0.026(2) 0.026(2) 0.0033(16) 0.0027(15) 0.0055(16)
O37 0.0162(17) 0.0251(19) 0.0201(18) 0.0012(15) 0.0033(13) 0.0000(15)
O38 0.034(2) 0.024(2) 0.0163(18) 0.0021(15) 0.0041(15) 0.0068(16)
O39 0.0195(18) 0.0233(19) 0.033(2) 0.0074(16) 0.0073(15) 0.0028(15)
O40 0.0195(18) 0.027(2) 0.0252(19) 0.0023(16) 0.0079(14) 0.0057(15)
O41 0.0171(17) 0.031(2) 0.026(2) 0.0017(16) 0.0045(14) 0.0025(16)
O42 0.031(2) 0.028(2) 0.029(2) 0.0057(17) 0.0048(16) 0.0090(17)
O43 0.031(2) 0.061(3) 0.045(3) -0.012(2) 0.018(2) -0.008(2)
O44 0.026(2) 0.042(3) 0.029(2) 0.008(2) 0.0041(17) 0.0124(18)
O45 0.041(2) 0.038(2) 0.030(2) 0.0122(19) 0.0054(19) 0.009(2)
O48 0.049(3) 0.038(3) 0.042(3) 0.008(2) -0.005(2) 0.003(2)
O49 0.080(5) 0.150(8) 0.081(5) -0.027(5) -0.013(4) 0.051(5)
O50 0.031(2) 0.077(4) 0.035(3) -0.009(2) -0.0044(19) 0.016(2)
O51 0.060(3) 0.038(3) 0.040(3) -0.004(2) 0.026(2) 0.005(2)
O53 0.109(7) 0.114(7) 0.096(6) -0.024(5) -0.008(5) -0.009(6)
N1 0.016(2) 0.022(2) 0.021(2) 0.0005(18) 0.0025(16) -0.0005(17)
N2 0.042(3) 0.028(3) 0.031(3) 0.010(2) 0.016(2) 0.012(2)
N3 0.018(2) 0.020(2) 0.026(2) 0.0043(18) 0.0057(17) 0.0068(17)
N4 0.023(2) 0.034(3) 0.018(2) -0.0038(19) 0.0018(17) 0.007(2)
N5 0.020(2) 0.023(2) 0.020(2) 0.0034(18) 0.0027(17) 0.0061(18)
N6 0.034(3) 0.029(3) 0.030(3) -0.005(2) 0.003(2) 0.010(2)
N7 0.015(2) 0.020(2) 0.021(2) 0.0037(17) 0.0039(16) 0.0020(17)
N8 0.015(2) 0.019(2) 0.023(2) 0.0002(17) 0.0039(16) -0.0015(17)
C1 0.020(3) 0.023(3) 0.025(3) 0.004(2) -0.002(2) 0.003(2)
C2 0.019(2) 0.024(3) 0.025(3) 0.004(2) 0.002(2) 0.004(2)
C3 0.022(3) 0.031(3) 0.020(3) 0.000(2) 0.001(2) 0.006(2)
C4 0.017(2) 0.029(3) 0.022(3) 0.002(2) 0.001(2) -0.003(2)
C5 0.023(3) 0.026(3) 0.019(3) 0.000(2) 0.001(2) -0.001(2)
C6 0.017(2) 0.034(3) 0.027(3) -0.002(2) 0.005(2) 0.008(2)
C7 0.017(2) 0.038(3) 0.023(3) -0.001(2) 0.000(2) 0.006(2)
C8 0.019(3) 0.032(3) 0.030(3) 0.002(2) -0.001(2) 0.007(2)
C9 0.052(4) 0.044(4) 0.075(5) 0.036(4) 0.027(4) 0.015(4)
C10 0.051(4) 0.053(5) 0.062(5) 0.033(4) 0.019(4) 0.011(4)
C11 0.064(4) 0.039(4) 0.036(4) 0.010(3) 0.018(3) 0.029(3)
C12 0.080(5) 0.039(4) 0.047(4) 0.011(3) 0.024(4) 0.029(4)
C13 0.121(7) 0.039(4) 0.017(3) 0.005(3) 0.008(4) 0.023(4)
C14 0.092(6) 0.026(3) 0.035(4) 0.013(3) -0.006(4) 0.000(4)
C15 0.134(9) 0.042(5) 0.053(5) 0.019(4) 0.012(5) 0.031(5)
C16 0.046(4) 0.056(5) 0.078(6) 0.044(5) -0.013(4) -0.005(4)
C17 0.084(6) 0.045(4) 0.037(4) 0.012(3) 0.014(4) 0.037(4)
C20 0.018(2) 0.031(3) 0.026(3) 0.006(2) 0.007(2) 0.008(2)
C21 0.017(2) 0.024(3) 0.026(3) -0.001(2) 0.006(2) -0.001(2)
C22 0.022(3) 0.036(3) 0.032(3) -0.002(3) 0.005(2) 0.010(2)
C23 0.028(3) 0.036(3) 0.034(3) 0.004(3) 0.011(2) 0.012(3)
C24 0.029(3) 0.030(3) 0.037(3) 0.007(2) 0.009(2) 0.015(2)
C25 0.034(3) 0.028(3) 0.031(3) 0.009(2) 0.010(2) 0.017(3)
C26 0.025(3) 0.029(3) 0.021(3) 0.000(2) 0.004(2) 0.006(2)
C27 0.023(3) 0.024(3) 0.028(3) -0.002(2) 0.001(2) 0.007(2)
C28 0.028(3) 0.025(3) 0.024(3) -0.002(2) 0.005(2) -0.001(2)
C29 0.029(3) 0.029(3) 0.024(3) 0.000(2) 0.007(2) 0.006(2)
C30 0.053(4) 0.032(3) 0.034(4) -0.003(3) 0.002(3) 0.007(3)
C31 0.041(3) 0.030(3) 0.028(3) -0.004(2) 0.010(2) 0.015(3)
C32 0.036(3) 0.037(3) 0.020(3) 0.005(2) 0.007(2) 0.014(3)
C33 0.035(3) 0.031(3) 0.019(3) 0.002(2) 0.008(2) 0.010(2)
C34 0.021(3) 0.046(4) 0.025(3) -0.005(3) 0.000(2) 0.008(3)
C35 0.033(3) 0.047(4) 0.017(3) 0.000(2) -0.003(2) 0.021(3)
C36 0.027(3) 0.042(3) 0.020(3) 0.008(2) 0.009(2) 0.015(3)
C37 0.020(3) 0.030(3) 0.026(3) 0.010(2) 0.005(2) 0.006(2)
C38 0.021(3) 0.027(3) 0.022(3) -0.001(2) -0.001(2) 0.004(2)
C39 0.022(3) 0.026(3) 0.019(3) 0.002(2) 0.0038(19) 0.005(2)
C40 0.026(3) 0.024(3) 0.030(3) 0.004(2) 0.002(2) 0.002(2)
C41 0.024(3) 0.027(3) 0.022(3) 0.004(2) 0.001(2) 0.006(2)
C42 0.031(3) 0.028(3) 0.029(3) 0.006(2) 0.006(2) 0.014(2)
C43 0.031(3) 0.027(3) 0.024(3) 0.005(2) -0.003(2) 0.012(2)
C44 0.070(5) 0.027(3) 0.038(4) -0.004(3) 0.015(3) -0.006(3)
C45 0.037(3) 0.027(3) 0.036(3) -0.001(3) 0.007(3) 0.011(3)
C46 0.038(3) 0.035(3) 0.036(3) 0.002(3) 0.012(3) 0.009(3)
C47 0.044(4) 0.038(4) 0.051(4) -0.019(3) -0.003(3) 0.016(3)
C48 0.104(7) 0.033(4) 0.029(4) 0.000(3) 0.018(4) -0.001(4)
C49 0.170(11) 0.041(5) 0.071(6) -0.021(4) 0.084(7) -0.026(6)
C50 0.062(5) 0.062(5) 0.061(5) -0.032(4) -0.030(4) 0.036(4)
C51 0.060(5) 0.090(7) 0.066(6) -0.040(5) -0.024(4) 0.040(5)
C52 0.034(3) 0.034(3) 0.028(3) -0.009(2) 0.005(2) 0.010(3)
C53 0.029(3) 0.027(3) 0.022(3) 0.008(2) 0.011(2) 0.010(2)
C54 0.024(3) 0.018(3) 0.026(3) 0.000(2) 0.007(2) 0.004(2)
C55 0.033(3) 0.029(3) 0.025(3) 0.004(2) 0.006(2) 0.008(2)
C56 0.024(3) 0.027(3) 0.030(3) 0.005(2) 0.008(2) 0.008(2)
C57 0.029(3) 0.026(3) 0.017(3) 0.004(2) 0.003(2) 0.006(2)
C58 0.036(3) 0.032(3) 0.017(3) 0.006(2) 0.006(2) 0.013(3)
C59 0.018(2) 0.033(3) 0.023(3) 0.010(2) 0.004(2) 0.005(2)
C60 0.022(3) 0.034(3) 0.019(3) 0.005(2) 0.002(2) 0.008(2)
C61 0.027(3) 0.025(3) 0.034(3) 0.013(2) 0.009(2) 0.003(2)
C62 0.024(3) 0.032(3) 0.029(3) 0.012(2) 0.007(2) 0.005(2)
C63 0.022(3) 0.029(3) 0.028(3) 0.003(2) 0.006(2) 0.006(2)
C64 0.024(3) 0.040(4) 0.035(3) -0.001(3) 0.009(2) 0.000(3)
C65 0.022(3) 0.026(3) 0.028(3) 0.000(2) 0.009(2) 0.005(2)
C66 0.026(3) 0.035(3) 0.037(3) 0.004(3) 0.010(2) 0.012(3)
C67 0.021(3) 0.027(3) 0.034(3) -0.002(2) 0.005(2) -0.001(2)
C68 0.012(2) 0.036(3) 0.036(3) 0.001(3) 0.002(2) 0.000(2)
C69 0.044(4) 0.022(3) 0.044(4) 0.001(3) 0.003(3) 0.011(3)
C72 0.066(5) 0.064(5) 0.040(4) 0.006(4) -0.009(4) -0.012(4)
C73 0.102(8) 0.135(10) 0.070(7) -0.018(7) 0.008(6) 0.076(8)
C74 0.033(4) 0.068(5) 0.052(5) -0.008(4) -0.005(3) -0.001(4)
C75 0.109(11) 0.144(15) 0.157(15) -0.023(12) 0.041(10) -0.004(10)
Cl1 0.0632(10) 0.0359(8) 0.0321(8) 0.0100(6) 0.0221(7) 0.0165(8)
Cl2 0.0271(7) 0.0271(7) 0.0331(7) 0.0001(6) 0.0012(5) -0.0016(6)
Cl3 0.0461(9) 0.0284(7) 0.0370(8) 0.0076(6) 0.0002(6) 0.0104(7)
Cl4 0.0320(8) 0.0577(10) 0.0373(8) 0.0120(7) 0.0076(6) 0.0122(7)
Cl5 0.0498(9) 0.0306(8) 0.0358(8) -0.0056(6) -0.0108(7) 0.0142(7)
Cl6 0.0597(11) 0.0528(11) 0.0579(11) 0.0160(9) 0.0176(9) 0.0333(9)
Cl7 0.0336(8) 0.0541(10) 0.0412(9) 0.0129(8) 0.0083(6) 0.0134(7)
Cl8 0.0415(8) 0.0356(8) 0.0300(7) 0.0050(6) 0.0163(6) 0.0091(7)

loop_
_atom_type_symbol
_atom_type_description
_atom_type_scat_dispersion_real
_atom_type_scat_dispersion_imag
_atom_type_scat_source
C C 0.0033 0.0016 'International Tables Vol C Tables 4.2.6.8 and 6.1.1.4'
H H 0.0000 0.0000 'International Tables Vol C Tables 4.2.6.8 and 6.1.1.4'
N N 0.0061 0.0033 'International Tables Vol C Tables 4.2.6.8 and 6.1.1.4'
O O 0.0106 0.0060 'International Tables Vol C Tables 4.2.6.8 and 6.1.1.4'
Cl Cl 0.1484 0.1585 'International Tables Vol C Tables 4.2.6.8 and 6.1.1.4'
Mn Mn 0.3368 0.7283 'International Tables Vol C Tables 4.2.6.8 and 6.1.1.4'

loop_
_geom_angle_atom_site_label_1
_geom_angle_atom_site_label_2
_geom_angle_atom_site_label_3
_geom_angle
_geom_angle_site_symmetry_1
_geom_angle_site_symmetry_3
_geom_angle_publ_flag
O17 Mn1 O3 90.51(15) . . ?
O17 Mn1 O1 101.02(15) . . ?
O3 Mn1 O1 166.41(15) . . ?
O17 Mn1 N1 173.29(17) . . ?
O3 Mn1 N1 83.53(16) . . ?
O1 Mn1 N1 84.53(16) . . ?
O17 Mn1 O22 99.58(14) . . ?
O3 Mn1 O22 94.07(15) . . ?
O1 Mn1 O22 91.11(15) . . ?
N1 Mn1 O22 83.96(15) . . ?
O17 Mn1 O2 99.72(14) . . ?
O3 Mn1 O2 90.58(14) . . ?
O1 Mn1 O2 80.47(14) . . ?
N1 Mn1 O2 77.34(15) . . ?
O22 Mn1 O2 160.10(14) . . ?
O3 Mn2 O7 113.52(17) . . ?
O3 Mn2 O5 91.03(15) . . ?
O7 Mn2 O5 89.6(2) . . ?
O3 Mn2 O6 98.04(15) . . ?
O7 Mn2 O6 148.33(17) . . ?
O5 Mn2 O6 87.2(2) . . ?
O3 Mn2 O8 117.91(16) . . ?
O7 Mn2 O8 81.9(2) . . ?
O5 Mn2 O8 150.90(17) . . ?
O6 Mn2 O8 85.73(18) . . ?
O3 Mn2 N2 165.18(17) . . ?
O7 Mn2 N2 74.47(18) . . ?
O5 Mn2 N2 76.22(17) . . ?
O6 Mn2 N2 74.17(16) . . ?
O8 Mn2 N2 74.69(17) . . ?
O13 Mn3 O14 99.27(14) . . ?
O13 Mn3 O1 96.26(13) . . ?
O14 Mn3 O1 94.64(14) . . ?
O13 Mn3 O12 95.14(15) . . ?
O14 Mn3 O12 85.75(15) . . ?
O1 Mn3 O12 168.37(14) . . ?
O13 Mn3 O11 167.19(14) . . ?
O14 Mn3 O11 93.51(14) . . ?
O1 Mn3 O11 83.51(13) . . ?
O12 Mn3 O11 84.87(15) . . ?
O13 Mn3 O10 82.05(14) . . ?
O14 Mn3 O10 170.17(15) . . ?
O1 Mn3 O10 94.89(14) . . ?
O12 Mn3 O10 84.44(15) . . ?
O11 Mn3 O10 85.20(14) . . ?
O21 Mn4 O16 92.79(16) . . ?
O21 Mn4 O14 98.57(16) . . ?
O16 Mn4 O14 165.21(16) . . ?
O21 Mn4 N3 177.16(17) . . ?
O16 Mn4 N3 84.39(16) . . ?
O14 Mn4 N3 84.17(16) . . ?
O21 Mn4 O17 96.66(15) . . ?
O16 Mn4 O17 95.98(15) . . ?
O14 Mn4 O17 92.10(15) . . ?
N3 Mn4 O17 83.93(15) . . ?
O21 Mn4 O15 103.43(15) . . ?
O16 Mn4 O15 88.50(15) . . ?
O14 Mn4 O15 79.70(15) . . ?
N3 Mn4 O15 76.27(15) . . ?
O17 Mn4 O15 159.19(14) . . ?
O20 Mn5 O22 90.75(16) . . ?
O20 Mn5 O13 165.80(16) . . ?
O22 Mn5 O13 101.43(15) . . ?
O20 Mn5 N4 83.87(17) . . ?
O22 Mn5 N4 174.17(17) . . ?
O13 Mn5 N4 83.63(17) . . ?
O20 Mn5 O21 97.11(16) . . ?
O22 Mn5 O21 99.19(15) . . ?
O13 Mn5 O21 88.20(15) . . ?
N4 Mn5 O21 83.76(16) . . ?
O20 Mn5 O19 89.53(16) . . ?
O22 Mn5 O19 98.84(15) . . ?
O13 Mn5 O19 81.49(15) . . ?
N4 Mn5 O19 78.91(17) . . ?
O21 Mn5 O19 160.68(15) . . ?
O39 Mn6 O26 90.32(16) . . ?
O39 Mn6 O27 101.46(16) . . ?
O26 Mn6 O27 166.35(15) . . ?
O39 Mn6 N5 172.53(17) . . ?
O26 Mn6 N5 83.54(17) . . ?
O27 Mn6 N5 84.16(16) . . ?
O39 Mn6 O25 100.77(15) . . ?
O26 Mn6 O25 94.38(15) . . ?
O27 Mn6 O25 90.20(15) . . ?
N5 Mn6 O25 83.99(15) . . ?
O39 Mn6 O28 98.30(14) . . ?
O26 Mn6 O28 91.18(15) . . ?
O27 Mn6 O28 80.41(14) . . ?
N5 Mn6 O28 77.65(15) . . ?
O25 Mn6 O28 160.09(13) . . ?
O26 Mn7 O31 111.48(18) . . ?
O26 Mn7 O32 119.08(17) . . ?
O31 Mn7 O32 92.3(2) . . ?
O26 Mn7 O30 95.41(16) . . ?
O31 Mn7 O30 149.09(18) . . ?
O32 Mn7 O30 87.3(2) . . ?
O26 Mn7 O29 89.85(15) . . ?
O31 Mn7 O29 87.7(2) . . ?
O32 Mn7 O29 148.50(17) . . ?
O30 Mn7 O29 77.05(17) . . ?
O26 Mn7 N6 161.74(16) . . ?
O31 Mn7 N6 76.07(18) . . ?
O32 Mn7 N6 75.93(18) . . ?
O30 Mn7 N6 73.89(18) . . ?
O29 Mn7 N6 73.52(16) . . ?
O35 Mn8 O27 95.65(14) . . ?
O35 Mn8 O40 94.26(14) . . ?
O27 Mn8 O40 95.38(14) . . ?
O35 Mn8 O33 174.67(15) . . ?
O27 Mn8 O33 82.93(14) . . ?
O40 Mn8 O33 90.99(14) . . ?
O35 Mn8 O34 94.77(14) . . ?
O27 Mn8 O34 168.03(14) . . ?
O40 Mn8 O34 77.96(14) . . ?
O33 Mn8 O34 87.21(14) . . ?
O35 Mn8 Cl2 88.75(10) . . ?
O27 Mn8 Cl2 98.79(10) . . ?
O40 Mn8 Cl2 165.16(11) . . ?
O33 Mn8 Cl2 86.40(11) . . ?
O34 Mn8 Cl2 87.31(11) . . ?
O38 Mn9 O25 90.44(16) . . ?
O38 Mn9 O35 168.32(16) . . ?
O25 Mn9 O35 99.16(16) . . ?
O38 Mn9 N7 84.14(17) . . ?
O25 Mn9 N7 173.96(17) . . ?
O35 Mn9 N7 85.94(16) . . ?
O38 Mn9 O37 98.90(15) . . ?
O25 Mn9 O37 100.03(14) . . ?
O35 Mn9 O37 86.05(15) . . ?
N7 Mn9 O37 83.48(15) . . ?
O38 Mn9 O36 90.79(15) . . ?
O25 Mn9 O36 101.16(14) . . ?
O35 Mn9 O36 80.87(14) . . ?
N7 Mn9 O36 76.33(15) . . ?
O37 Mn9 O36 156.59(14) . . ?
O41 Mn10 O37 91.62(15) . . ?
O41 Mn10 O40 165.85(15) . . ?
O37 Mn10 O40 100.00(15) . . ?
O41 Mn10 N8 84.40(16) . . ?
O37 Mn10 N8 175.86(16) . . ?
O40 Mn10 N8 84.10(16) . . ?
O41 Mn10 O39 95.84(16) . . ?
O37 Mn10 O39 96.21(15) . . ?
O40 Mn10 O39 90.94(15) . . ?
N8 Mn10 O39 83.09(15) . . ?
O41 Mn10 O42 86.17(15) . . ?
O37 Mn10 O42 103.44(15) . . ?
O40 Mn10 O42 83.31(14) . . ?
N8 Mn10 O42 77.48(15) . . ?
O39 Mn10 O42 160.19(14) . . ?
O41 Mn10 H41 18.0 . . ?
O37 Mn10 H41 95.5 . . ?
O40 Mn10 H41 161.9 . . ?
N8 Mn10 H41 80.4 . . ?
O39 Mn10 H41 78.0 . . ?
O42 Mn10 H41 102.3 . . ?
C1 O1 Mn1 112.8(3) . . ?
C1 O1 Mn3 116.1(3) . . ?
Mn1 O1 Mn3 128.80(17) . . ?
C3 O2 Mn1 106.1(3) . . ?
C3 O2 H2 106(5) . . ?
Mn1 O2 H2 110(5) . . ?
C5 O3 Mn1 109.9(3) . . ?
C5 O3 Mn2 124.8(3) . . ?
Mn1 O3 Mn2 124.49(17) . . ?
C8 O4 H4 104(6) . . ?
C9 O5 Mn2 114.9(4) . . ?
C9 O5 H5 116(9) . . ?
Mn2 O5 H5 128(9) . . ?
C11 O6 Mn2 112.3(4) . . ?
C11 O6 H6 117.0 . . ?
Mn2 O6 H6 109.9 . . ?
C13 O7 Mn2 115.7(4) . . ?
C13 O7 H7 109(5) . . ?
Mn2 O7 H7 133(5) . . ?
C16 O8 Mn2 114.7(4) . . ?
C16 O8 H8 108(6) . . ?
Mn2 O8 H8 127(6) . . ?
C15 O9 H9 109.1 . . ?
C15 O9 H15D 37.2 . . ?
H9 O9 H15D 107.6 . . ?
C15 O9' H9' 114.2 . . ?
C17 O10 Mn3 130.7(4) . . ?
C17 O10 H10D 104.2 . . ?
Mn3 O10 H10D 104.2 . . ?
C18 O11 Mn3 131.0(4) . . ?
C18 O11 H11C 27.7 . . ?
Mn3 O11 H11C 122.0 . . ?
C18 O11 H11D 106.7 . . ?
Mn3 O11 H11D 115.7 . . ?
H11C O11 H11D 122.3 . . ?
C19 O12 Mn3 143.9(17) . . ?
C19 O12 H12C 18.7 . . ?
Mn3 O12 H12C 125.3 . . ?
C19 O12 H12D 106.7 . . ?
Mn3 O12 H12D 109.4 . . ?
H12C O12 H12D 125.3 . . ?
C28 O13 Mn5 112.6(3) . . ?
C28 O13 Mn3 118.1(3) . . ?
Mn5 O13 Mn3 127.49(18) . . ?
C20 O14 Mn4 112.8(3) . . ?
C20 O14 Mn3 117.9(3) . . ?
Mn4 O14 Mn3 127.56(18) . . ?
C22 O15 Mn4 104.4(3) . . ?
C22 O15 H15 106(5) . . ?
Mn4 O15 H15 106(5) . . ?
C25 O16 Mn4 111.8(3) . . ?
C27 O17 Mn1 116.5(3) . . ?
C27 O17 Mn4 106.4(3) . . ?
Mn1 O17 Mn4 133.00(19) . . ?
C23 O18 H18 102.0 . . ?
C31 O19 Mn5 104.9(3) . . ?
C31 O19 H19 119(5) . . ?
Mn5 O19 H19 105(5) . . ?
C33 O20 Mn5 113.6(3) . . ?
C35 O21 Mn4 116.8(3) . . ?
C35 O21 Mn5 105.7(3) . . ?
Mn4 O21 Mn5 136.45(18) . . ?
C7 O22 Mn5 118.8(3) . . ?
C7 O22 Mn1 106.6(3) . . ?
Mn5 O22 Mn1 132.29(18) . . ?
C30 O23 H23 109.2 . . ?
C30 O23 H30D 11.8 . . ?
H23 O23 H30D 118.0 . . ?
C30 O23' H23' 109.6 . . ?
C36 O25 Mn9 120.0(3) . . ?
C36 O25 Mn6 106.7(3) . . ?
Mn9 O25 Mn6 131.87(18) . . ?
C43 O26 Mn6 110.8(3) . . ?
C43 O26 Mn7 125.5(3) . . ?
Mn6 O26 Mn7 122.80(18) . . ?
C38 O27 Mn6 112.9(3) . . ?
C38 O27 Mn8 117.2(3) . . ?
Mn6 O27 Mn8 128.53(17) . . ?
C41 O28 Mn6 104.7(3) . . ?
C41 O28 H28 101(4) . . ?
Mn6 O28 H28 117(4) . . ?
C47 O29 Mn7 114.6(4) . . ?
C47 O29 H29 117(4) . . ?
Mn7 O29 H29 115(4) . . ?
C44 O30 Mn7 117.5(4) . . ?
C44 O30 H30 103(5) . . ?
Mn7 O30 H30 139(5) . . ?
C49 O31 Mn7 116.7(5) . . ?
C49 O31 H31 123(5) . . ?
Mn7 O31 H31 119(5) . . ?
C51 O32 Mn7 116.6(5) . . ?
C52 O33 Mn8 127.9(3) . . ?
C52 O33 H33 103(4) . . ?
Mn8 O33 H33 128(4) . . ?
C69 O34 Mn8 132.6(4) . . ?
C69 O34 H34 103(4) . . ?
Mn8 O34 H34 119(4) . . ?
C53 O35 Mn9 111.5(3) . . ?
C53 O35 Mn8 113.2(3) . . ?
Mn9 O35 Mn8 131.61(18) . . ?
C56 O36 Mn9 105.2(3) . . ?
C56 O36 H36 116(5) . . ?
Mn9 O36 H36 109(5) . . ?
C60 O37 Mn10 117.1(3) . . ?
C60 O37 Mn9 105.9(3) . . ?
Mn10 O37 Mn9 136.70(18) . . ?
C58 O38 Mn9 117.0(3) . . ?
C61 O39 Mn6 116.6(3) . . ?
C61 O39 Mn10 106.6(3) . . ?
Mn6 O39 Mn10 133.30(18) . . ?
C65 O40 Mn10 111.7(3) . . ?
C65 O40 Mn8 118.6(3) . . ?
Mn10 O40 Mn8 128.30(18) . . ?
C68 O41 Mn10 113.6(3) . . ?
C68 O41 H41 98.4 . . ?
Mn10 O41 H41 99.5 . . ?
C66 O42 Mn10 105.8(3) . . ?
C66 O42 H42 104.3 . . ?
Mn10 O42 H42 117.9 . . ?
C64 O43 H43 106(6) . . ?
C40 O44 H44 109(6) . . ?
C55 O45 H45 106(4) . . ?
C70 O46 H46 109.7 . . ?
C71 O47 H47 110.2 . . ?
C72 O48 H48 111(4) . . ?
C73 O49 H49 109.5 . . ?
C74 O50 H50 111(5) . . ?
C46 O51 H51 109.5 . . ?
C75 O53 H53 108.9 . . ?
C6 N1 C4 109.4(4) . . ?
C6 N1 C2 113.1(4) . . ?
C4 N1 C2 116.5(4) . . ?
C6 N1 Mn1 107.0(3) . . ?
C4 N1 Mn1 108.7(3) . . ?
C2 N1 Mn1 101.4(3) . . ?
C14 N2 C10 114.5(6) . . ?
C14 N2 C12 116.8(6) . . ?
C10 N2 C12 107.4(6) . . ?
C14 N2 Mn2 100.2(3) . . ?
C10 N2 Mn2 105.8(4) . . ?
C12 N2 Mn2 111.5(4) . . ?
C26 N3 C21 112.1(4) . . ?
C26 N3 C24 109.2(4) . . ?
C21 N3 C24 117.0(4) . . ?
C26 N3 Mn4 106.3(3) . . ?
C21 N3 Mn4 102.8(3) . . ?
C24 N3 Mn4 108.7(3) . . ?
C29 N4 C34 114.0(4) . . ?
C29 N4 C32 116.4(4) . . ?
C34 N4 C32 109.6(4) . . ?
C29 N4 Mn5 100.3(3) . . ?
C34 N4 Mn5 107.1(3) . . ?
C32 N4 Mn5 108.7(3) . . ?
C37 N5 C39 113.3(4) . . ?
C37 N5 C42 109.9(4) . . ?
C39 N5 C42 116.7(4) . . ?
C37 N5 Mn6 106.7(3) . . ?
C39 N5 Mn6 100.9(3) . . ?
C42 N5 Mn6 108.4(3) . . ?
C50 N6 C45 115.1(5) . . ?
C50 N6 C48 108.3(6) . . ?
C45 N6 C48 115.6(5) . . ?
C50 N6 Mn7 107.6(4) . . ?
C45 N6 Mn7 101.2(3) . . ?
C48 N6 Mn7 108.3(4) . . ?
C59 N7 C57 110.9(4) . . ?
C59 N7 C54 113.8(4) . . ?
C57 N7 C54 115.1(4) . . ?
C59 N7 Mn9 109.0(3) . . ?
C57 N7 Mn9 106.5(3) . . ?
C54 N7 Mn9 100.6(3) . . ?
C62 N8 C63 113.3(4) . . ?
C62 N8 C67 109.3(4) . . ?
C63 N8 C67 116.7(4) . . ?
C62 N8 Mn10 106.9(3) . . ?
C63 N8 Mn10 100.7(3) . . ?
C67 N8 Mn10 109.1(3) . . ?
O1 C1 C2 112.1(4) . . ?
O1 C1 H1A 109.2 . . ?
C2 C1 H1A 109.2 . . ?
O1 C1 H1B 109.2 . . ?
C2 C1 H1B 109.2 . . ?
H1A C1 H1B 107.9 . . ?
N1 C2 C3 107.4(4) . . ?
N1 C2 C8 114.9(4) . . ?
C3 C2 C8 110.8(4) . . ?
N1 C2 C1 106.2(4) . . ?
C3 C2 C1 109.0(4) . . ?
C8 C2 C1 108.3(4) . . ?
O2 C3 C2 109.4(4) . . ?
O2 C3 H3A 109.8 . . ?
C2 C3 H3A 109.8 . . ?
O2 C3 H3B 109.8 . . ?
C2 C3 H3B 109.8 . . ?
H3A C3 H3B 108.2 . . ?
C5 C4 N1 109.4(4) . . ?
C5 C4 H4A 109.8 . . ?
N1 C4 H4A 109.8 . . ?
C5 C4 H4B 109.8 . . ?
N1 C4 H4B 109.8 . . ?
H4A C4 H4B 108.2 . . ?
O3 C5 C4 109.1(4) . . ?
O3 C5 H5A 109.9 . . ?
C4 C5 H5A 109.9 . . ?
O3 C5 H5B 109.9 . . ?
C4 C5 H5B 109.9 . . ?
H5A C5 H5B 108.3 . . ?
N1 C6 C7 109.2(4) . . ?
N1 C6 H6A 109.8 . . ?
C7 C6 H6A 109.8 . . ?
N1 C6 H6B 109.8 . . ?
C7 C6 H6B 109.8 . . ?
H6A C6 H6B 108.3 . . ?
O22 C7 C6 108.6(4) . . ?
O22 C7 H7A 110.0 . . ?
C6 C7 H7A 110.0 . . ?
O22 C7 H7B 110.0 . . ?
C6 C7 H7B 110.0 . . ?
H7A C7 H7B 108.4 . . ?
O4 C8 C2 113.9(5) . . ?
O4 C8 H8A 108.8 . . ?
C2 C8 H8A 108.8 . . ?
O4 C8 H8B 108.8 . . ?
C2 C8 H8B 108.8 . . ?
H8A C8 H8B 107.7 . . ?
O5 C9 C10 110.3(6) . . ?
O5 C9 H9A 109.6 . . ?
C10 C9 H9A 109.6 . . ?
O5 C9 H9B 109.6 . . ?
C10 C9 H9B 109.6 . . ?
H9A C9 H9B 108.1 . . ?
C9 C10 N2 113.8(6) . . ?
C9 C10 H10A 108.8 . . ?
N2 C10 H10A 108.8 . . ?
C9 C10 H10B 108.8 . . ?
N2 C10 H10B 108.8 . . ?
H10A C10 H10B 107.7 . . ?
O6 C11 C12 108.9(5) . . ?
O6 C11 H11A 109.9 . . ?
C12 C11 H11A 109.9 . . ?
O6 C11 H11B 109.9 . . ?
C12 C11 H11B 109.9 . . ?
H11A C11 H11B 108.3 . . ?
C11 C12 N2 113.2(5) . . ?
C11 C12 H12A 108.9 . . ?
N2 C12 H12A 108.9 . . ?
C11 C12 H12B 108.9 . . ?
N2 C12 H12B 108.9 . . ?
H12A C12 H12B 107.7 . . ?
O7 C13 C14 110.8(5) . . ?
O7 C13 H13A 109.5 . . ?
C14 C13 H13A 109.5 . . ?
O7 C13 H13B 109.5 . . ?
C14 C13 H13B 109.5 . . ?
H13A C13 H13B 108.1 . . ?
N2 C14 C15 112.2(6) . . ?
N2 C14 C13 110.0(7) . . ?
C15 C14 C13 110.2(6) . . ?
N2 C14 C16 104.2(6) . . ?
C15 C14 C16 109.3(7) . . ?
C13 C14 C16 110.7(6) . . ?
O9 C15 O9' 88.7(12) . . ?
O9 C15 C14 111.1(7) . . ?
O9' C15 C14 113.4(10) . . ?
O9 C15 H15A 109.4 . . ?
O9' C15 H15A 122.7 . . ?
C14 C15 H15A 109.4 . . ?
O9 C15 H15B 109.4 . . ?
O9' C15 H15B 21.6 . . ?
C14 C15 H15B 109.4 . . ?
H15A C15 H15B 108.0 . . ?
O9 C15 H15C 124.6 . . ?
O9' C15 H15C 107.4 . . ?
C14 C15 H15C 109.8 . . ?
H15A C15 H15C 19.7 . . ?
H15B C15 H15C 90.0 . . ?
O9 C15 H15D 22.5 . . ?
O9' C15 H15D 109.6 . . ?
C14 C15 H15D 108.2 . . ?
H15A C15 H15D 90.4 . . ?
H15B C15 H15D 128.8 . . ?
H15C C15 H15D 108.4 . . ?
O8 C16 C14 108.6(6) . . ?
O8 C16 H16A 110.0 . . ?
C14 C16 H16A 110.0 . . ?
O8 C16 H16B 110.0 . . ?
C14 C16 H16B 110.0 . . ?
H16A C16 H16B 108.4 . . ?
O10 C17 H17A 109.5 . . ?
O10 C17 H17B 109.5 . . ?
H17A C17 H17B 109.5 . . ?
O10 C17 H17C 109.5 . . ?
H17A C17 H17C 109.5 . . ?
H17B C17 H17C 109.5 . . ?
O11 C18 H11C 28.4 . . ?
O11 C18 H47 152.0 . . ?
H11C C18 H47 123.5 . . ?
O11 C18 H18A 109.5 . . ?
H11C C18 H18A 111.0 . . ?
H47 C18 H18A 76.7 . . ?
O11 C18 H18B 109.5 . . ?
H11C C18 H18B 130.1 . . ?
H47 C18 H18B 93.1 . . ?
H18A C18 H18B 109.5 . . ?
O11 C18 H18C 109.5 . . ?
H11C C18 H18C 82.9 . . ?
H47 C18 H18C 45.1 . . ?
H18A C18 H18C 109.5 . . ?
H18B C18 H18C 109.5 . . ?
O12 C19 H12C 24.6 . . ?
O12 C19 H19A 109.5 . . ?
H12C C19 H19A 133.8 . . ?
O12 C19 H19B 109.5 . . ?
H12C C19 H19B 93.4 . . ?
H19A C19 H19B 109.5 . . ?
O12 C19 H19C 109.5 . . ?
H12C C19 H19C 99.1 . . ?
H19A C19 H19C 109.5 . . ?
H19B C19 H19C 109.5 . . ?
O14 C20 C21 112.8(4) . . ?
O14 C20 H20A 109.0 . . ?
C21 C20 H20A 109.0 . . ?
O14 C20 H20B 109.0 . . ?
C21 C20 H20B 109.0 . . ?
H20A C20 H20B 107.8 . . ?
N3 C21 C23 114.3(4) . . ?
N3 C21 C22 107.7(4) . . ?
C23 C21 C22 112.0(4) . . ?
N3 C21 C20 106.1(4) . . ?
C23 C21 C20 107.6(4) . . ?
C22 C21 C20 108.8(4) . . ?
O15 C22 C21 109.6(4) . . ?
O15 C22 H22A 109.7 . . ?
C21 C22 H22A 109.7 . . ?
O15 C22 H22B 109.7 . . ?
C21 C22 H22B 109.7 . . ?
H22A C22 H22B 108.2 . . ?
O18 C23 C21 110.3(5) . . ?
O18 C23 H23A 109.6 . . ?
C21 C23 H23A 109.6 . . ?
O18 C23 H23B 109.6 . . ?
C21 C23 H23B 109.6 . . ?
H23A C23 H23B 108.1 . . ?
C25 C24 N3 109.4(4) . . ?
C25 C24 H24A 109.8 . . ?
N3 C24 H24A 109.8 . . ?
C25 C24 H24B 109.8 . . ?
N3 C24 H24B 109.8 . . ?
H24A C24 H24B 108.2 . . ?
O16 C25 C24 109.1(4) . . ?
O16 C25 H25A 109.9 . . ?
C24 C25 H25A 109.9 . . ?
O16 C25 H25B 109.9 . . ?
C24 C25 H25B 109.9 . . ?
H25A C25 H25B 108.3 . . ?
C27 C26 N3 110.3(4) . . ?
C27 C26 H26A 109.6 . . ?
N3 C26 H26A 109.6 . . ?
C27 C26 H26B 109.6 . . ?
N3 C26 H26B 109.6 . . ?
H26A C26 H26B 108.1 . . ?
O17 C27 C26 108.5(4) . . ?
O17 C27 H27A 110.0 . . ?
C26 C27 H27A 110.0 . . ?
O17 C27 H27B 110.0 . . ?
C26 C27 H27B 110.0 . . ?
H27A C27 H27B 108.4 . . ?
O13 C28 C29 111.5(4) . . ?
O13 C28 H28A 109.3 . . ?
C29 C28 H28A 109.3 . . ?
O13 C28 H28B 109.3 . . ?
C29 C28 H28B 109.3 . . ?
H28A C28 H28B 108.0 . . ?
N4 C29 C31 108.5(4) . . ?
N4 C29 C30 113.4(5) . . ?
C31 C29 C30 110.2(5) . . ?
N4 C29 C28 106.2(4) . . ?
C31 C29 C28 109.2(5) . . ?
C30 C29 C28 109.2(5) . . ?
O23' C30 O23 102.4(7) . . ?
O23' C30 C29 117.2(6) . . ?
O23 C30 C29 108.4(6) . . ?
O23' C30 H30A 8.6 . . ?
O23 C30 H30A 110.0 . . ?
C29 C30 H30A 110.0 . . ?
O23' C30 H30B 108.4 . . ?
O23 C30 H30B 110.0 . . ?
C29 C30 H30B 110.0 . . ?
H30A C30 H30B 108.4 . . ?
O23' C30 H30C 108.0 . . ?
O23 C30 H30C 112.9 . . ?
C29 C30 H30C 108.0 . . ?
H30A C30 H30C 107.4 . . ?
H30B C30 H30C 3.0 . . ?
O23' C30 H30D 107.7 . . ?
O23 C30 H30D 6.4 . . ?
C29 C30 H30D 108.2 . . ?
H30A C30 H30D 115.5 . . ?
H30B C30 H30D 104.4 . . ?
H30C C30 H30D 107.3 . . ?
O19 C31 C29 110.4(4) . . ?
O19 C31 H31A 109.6 . . ?
C29 C31 H31A 109.6 . . ?
O19 C31 H31B 109.6 . . ?
C29 C31 H31B 109.6 . . ?
H31A C31 H31B 108.1 . . ?
N4 C32 C33 110.0(4) . . ?
N4 C32 H32A 109.7 . . ?
C33 C32 H32A 109.7 . . ?
N4 C32 H32B 109.7 . . ?
C33 C32 H32B 109.7 . . ?
H32A C32 H32B 108.2 . . ?
O20 C33 C32 108.6(4) . . ?
O20 C33 H33A 110.0 . . ?
C32 C33 H33A 110.0 . . ?
O20 C33 H33B 110.0 . . ?
C32 C33 H33B 110.0 . . ?
H33A C33 H33B 108.4 . . ?
N4 C34 C35 109.7(5) . . ?
N4 C34 H34A 109.7 . . ?
C35 C34 H34A 109.7 . . ?
N4 C34 H34B 109.7 . . ?
C35 C34 H34B 109.7 . . ?
H34A C34 H34B 108.2 . . ?
O21 C35 C34 108.4(4) . . ?
O21 C35 H35A 110.0 . . ?
C34 C35 H35A 110.0 . . ?
O21 C35 H35B 110.0 . . ?
C34 C35 H35B 110.0 . . ?
H35A C35 H35B 108.4 . . ?
O25 C36 C37 108.5(4) . . ?
O25 C36 H36A 110.0 . . ?
C37 C36 H36A 110.0 . . ?
O25 C36 H36B 110.0 . . ?
C37 C36 H36B 110.0 . . ?
H36A C36 H36B 108.4 . . ?
N5 C37 C36 110.3(4) . . ?
N5 C37 H37A 109.6 . . ?
C36 C37 H37A 109.6 . . ?
N5 C37 H37B 109.6 . . ?
C36 C37 H37B 109.6 . . ?
H37A C37 H37B 108.1 . . ?
O27 C38 C39 111.6(4) . . ?
O27 C38 H38A 109.3 . . ?
C39 C38 H38A 109.3 . . ?
O27 C38 H38B 109.3 . . ?
C39 C38 H38B 109.3 . . ?
H38A C38 H38B 108.0 . . ?
N5 C39 C40 114.3(4) . . ?
N5 C39 C41 108.6(4) . . ?
C40 C39 C41 109.6(4) . . ?
N5 C39 C38 106.7(4) . . ?
C40 C39 C38 108.4(4) . . ?
C41 C39 C38 109.2(4) . . ?
O44 C40 C39 113.2(4) . . ?
O44 C40 H40A 108.9 . . ?
C39 C40 H40A 108.9 . . ?
O44 C40 H40B 108.9 . . ?
C39 C40 H40B 108.9 . . ?
H40A C40 H40B 107.8 . . ?
O28 C41 C39 109.7(4) . . ?
O28 C41 H41A 109.7 . . ?
C39 C41 H41A 109.7 . . ?
O28 C41 H41B 109.7 . . ?
C39 C41 H41B 109.7 . . ?
H41A C41 H41B 108.2 . . ?
N5 C42 C43 110.3(4) . . ?
N5 C42 H42A 109.6 . . ?
C43 C42 H42A 109.6 . . ?
N5 C42 H42B 109.6 . . ?
C43 C42 H42B 109.6 . . ?
H42A C42 H42B 108.1 . . ?
O26 C43 C42 107.3(4) . . ?
O26 C43 H43A 110.3 . . ?
C42 C43 H43A 110.3 . . ?
O26 C43 H43B 110.3 . . ?
C42 C43 H43B 110.3 . . ?
H43A C43 H43B 108.5 . . ?
O30 C44 C45 109.9(5) . . ?
O30 C44 H44A 109.7 . . ?
C45 C44 H44A 109.7 . . ?
O30 C44 H44B 109.7 . . ?
C45 C44 H44B 109.7 . . ?
H44A C44 H44B 108.2 . . ?
N6 C45 C46 115.7(5) . . ?
N6 C45 C47 108.1(5) . . ?
C46 C45 C47 109.7(5) . . ?
N6 C45 C44 107.7(5) . . ?
C46 C45 C44 105.6(5) . . ?
C47 C45 C44 109.9(6) . . ?
O51 C46 C45 109.5(5) . . ?
O51 C46 H46A 109.8 . . ?
C45 C46 H46A 109.8 . . ?
O51 C46 H46B 109.8 . . ?
C45 C46 H46B 109.8 . . ?
H46A C46 H46B 108.2 . . ?
O29 C47 C45 109.7(5) . . ?
O29 C47 H47A 109.7 . . ?
C45 C47 H47A 109.7 . . ?
O29 C47 H47B 109.7 . . ?
C45 C47 H47B 109.7 . . ?
H47A C47 H47B 108.2 . . ?
C49 C48 N6 115.9(6) . . ?
C49 C48 H48A 108.3 . . ?
N6 C48 H48A 108.3 . . ?
C49 C48 H48B 108.3 . . ?
N6 C48 H48B 108.3 . . ?
H48A C48 H48B 107.4 . . ?
O31 C49 C48 117.4(7) . . ?
O31 C49 H49A 107.9 . . ?
C48 C49 H49A 107.9 . . ?
O31 C49 H49B 107.9 . . ?
C48 C49 H49B 107.9 . . ?
H49A C49 H49B 107.2 . . ?
C51 C50 N6 113.7(6) . . ?
C51 C50 H50A 108.8 . . ?
N6 C50 H50A 108.8 . . ?
C51 C50 H50B 108.8 . . ?
N6 C50 H50B 108.8 . . ?
H50A C50 H50B 107.7 . . ?
O32 C51 C50 113.8(7) . . ?
O32 C51 H51A 108.8 . . ?
C50 C51 H51A 108.8 . . ?
O32 C51 H51B 108.8 . . ?
C50 C51 H51B 108.8 . . ?
H51A C51 H51B 107.7 . . ?
O33 C52 H52A 109.5 . . ?
O33 C52 H52B 109.5 . . ?
H52A C52 H52B 109.5 . . ?
O33 C52 H52C 109.5 . . ?
H52A C52 H52C 109.5 . . ?
H52B C52 H52C 109.5 . . ?
O35 C53 C54 111.6(4) . . ?
O35 C53 H53A 109.3 . . ?
C54 C53 H53A 109.3 . . ?
O35 C53 H53B 109.3 . . ?
C54 C53 H53B 109.3 . . ?
H53A C53 H53B 108.0 . . ?
C55 C54 N7 113.5(4) . . ?
C55 C54 C53 110.9(4) . . ?
N7 C54 C53 105.2(4) . . ?
C55 C54 C56 109.2(4) . . ?
N7 C54 C56 109.0(4) . . ?
C53 C54 C56 108.8(4) . . ?
O45 C55 C54 112.7(5) . . ?
O45 C55 H55A 109.1 . . ?
C54 C55 H55A 109.1 . . ?
O45 C55 H55B 109.1 . . ?
C54 C55 H55B 109.1 . . ?
H55A C55 H55B 107.8 . . ?
O36 C56 C54 111.8(4) . . ?
O36 C56 H56A 109.3 . . ?
C54 C56 H56A 109.3 . . ?
O36 C56 H56B 109.3 . . ?
C54 C56 H56B 109.3 . . ?
H56A C56 H56B 107.9 . . ?
C58 C57 N7 108.8(4) . . ?
C58 C57 H57A 109.9 . . ?
N7 C57 H57A 109.9 . . ?
C58 C57 H57B 109.9 . . ?
N7 C57 H57B 109.9 . . ?
H57A C57 H57B 108.3 . . ?
O38 C58 C57 109.1(4) . . ?
O38 C58 H58A 109.9 . . ?
C57 C58 H58A 109.9 . . ?
O38 C58 H58B 109.9 . . ?
C57 C58 H58B 109.9 . . ?
H58A C58 H58B 108.3 . . ?
N7 C59 C60 111.5(4) . . ?
N7 C59 H59A 109.3 . . ?
C60 C59 H59A 109.3 . . ?
N7 C59 H59B 109.3 . . ?
C60 C59 H59B 109.3 . . ?
H59A C59 H59B 108.0 . . ?
O37 C60 C59 109.1(4) . . ?
O37 C60 H60A 109.9 . . ?
C59 C60 H60A 109.9 . . ?
O37 C60 H60B 109.9 . . ?
C59 C60 H60B 109.9 . . ?
H60A C60 H60B 108.3 . . ?
O39 C61 C62 108.4(4) . . ?
O39 C61 H61A 110.0 . . ?
C62 C61 H61A 110.0 . . ?
O39 C61 H61B 110.0 . . ?
C62 C61 H61B 110.0 . . ?
H61A C61 H61B 108.4 . . ?
N8 C62 C61 109.2(4) . . ?
N8 C62 H62A 109.8 . . ?
C61 C62 H62A 109.8 . . ?
N8 C62 H62B 109.8 . . ?
C61 C62 H62B 109.8 . . ?
H62A C62 H62B 108.3 . . ?
N8 C63 C64 114.3(5) . . ?
N8 C63 C66 107.4(4) . . ?
C64 C63 C66 111.1(5) . . ?
N8 C63 C65 106.5(4) . . ?
C64 C63 C65 107.9(4) . . ?
C66 C63 C65 109.3(5) . . ?
O43 C64 C63 110.7(5) . . ?
O43 C64 H64A 109.5 . . ?
C63 C64 H64A 109.5 . . ?
O43 C64 H64B 109.5 . . ?
C63 C64 H64B 109.5 . . ?
H64A C64 H64B 108.1 . . ?
O40 C65 C63 112.8(4) . . ?
O40 C65 H65A 109.0 . . ?
C63 C65 H65A 109.0 . . ?
O40 C65 H65B 109.0 . . ?
C63 C65 H65B 109.0 . . ?
H65A C65 H65B 107.8 . . ?
O42 C66 C63 109.7(4) . . ?
O42 C66 H66A 109.7 . . ?
C63 C66 H66A 109.7 . . ?
O42 C66 H66B 109.7 . . ?
C63 C66 H66B 109.7 . . ?
H66A C66 H66B 108.2 . . ?
N8 C67 C68 109.4(4) . . ?
N8 C67 H67A 109.8 . . ?
C68 C67 H67A 109.8 . . ?
N8 C67 H67B 109.8 . . ?
C68 C67 H67B 109.8 . . ?
H67A C67 H67B 108.2 . . ?
O41 C68 C67 110.0(4) . . ?
O41 C68 H68A 109.7 . . ?
C67 C68 H68A 109.7 . . ?
O41 C68 H68B 109.7 . . ?
C67 C68 H68B 109.7 . . ?
H68A C68 H68B 108.2 . . ?
O34 C69 H69A 109.5 . . ?
O34 C69 H69B 109.5 . . ?
H69A C69 H69B 109.5 . . ?
O34 C69 H69C 109.5 . . ?
H69A C69 H69C 109.5 . . ?
H69B C69 H69C 109.5 . . ?
O46 C70 H70A 109.8 . . ?
O46 C70 H70B 109.2 . . ?
H70A C70 H70B 109.5 . . ?
O46 C70 H70C 109.4 . . ?
H70A C70 H70C 109.5 . . ?
H70B C70 H70C 109.5 . . ?
O47 C71 H71A 107.9 . . ?
O47 C71 H71B 109.2 . . ?
H71A C71 H71B 109.5 . . ?
O47 C71 H71C 111.3 . . ?
H71A C71 H71C 109.5 . . ?
H71B C71 H71C 109.5 . . ?
O48 C72 H72A 109.9 . . ?
O48 C72 H72B 109.3 . . ?
H72A C72 H72B 109.5 . . ?
O48 C72 H72C 109.2 . . ?
H72A C72 H72C 109.5 . . ?
H72B C72 H72C 109.5 . . ?
O49 C73 H73A 109.2 . . ?
O49 C73 H73B 109.0 . . ?
H73A C73 H73B 109.5 . . ?
O49 C73 H73C 110.2 . . ?
H73A C73 H73C 109.5 . . ?
H73B C73 H73C 109.5 . . ?
O50 C74 H74A 109.4 . . ?
O50 C74 H74B 109.6 . . ?
H74A C74 H74B 109.5 . . ?
O50 C74 H74C 109.4 . . ?
H74A C74 H74C 109.5 . . ?
H74B C74 H74C 109.5 . . ?
O53 C75 H75A 110.9 . . ?
O53 C75 H75B 108.5 . . ?
H75A C75 H75B 109.5 . . ?
O53 C75 H75C 109.0 . . ?
H75A C75 H75C 109.5 . . ?
H75B C75 H75C 109.5 . . ?

loop_
_geom_bond_atom_site_label_1
_geom_bond_atom_site_label_2
_geom_bond_distance
_geom_bond_site_symmetry_2
_geom_bond_publ_flag
Mn1 O17 1.895(4) . ?
Mn1 O3 1.911(3) . ?
Mn1 O1 1.918(4) . ?
Mn1 N1 2.057(4) . ?
Mn1 O22 2.117(4) . ?
Mn1 O2 2.387(4) . ?
Mn2 O3 2.080(3) . ?
Mn2 O7 2.150(5) . ?
Mn2 O5 2.202(5) . ?
Mn2 O6 2.216(4) . ?
Mn2 O8 2.218(5) . ?
Mn2 N2 2.315(5) . ?
Mn3 O13 2.156(4) . ?
Mn3 O14 2.164(4) . ?
Mn3 O1 2.184(3) . ?
Mn3 O12 2.207(4) . ?
Mn3 O11 2.238(4) . ?
Mn3 O10 2.242(4) . ?
Mn4 O21 1.880(4) . ?
Mn4 O16 1.885(4) . ?
Mn4 O14 1.921(4) . ?
Mn4 N3 2.054(4) . ?
Mn4 O17 2.148(4) . ?
Mn4 O15 2.474(4) . ?
Mn5 O20 1.865(4) . ?
Mn5 O22 1.898(3) . ?
Mn5 O13 1.925(4) . ?
Mn5 N4 2.059(4) . ?
Mn5 O21 2.160(4) . ?
Mn5 O19 2.354(4) . ?
Mn6 O39 1.892(4) . ?
Mn6 O26 1.904(4) . ?
Mn6 O27 1.916(4) . ?
Mn6 N5 2.057(4) . ?
Mn6 O25 2.134(3) . ?
Mn6 O28 2.424(4) . ?
Mn7 O26 2.078(4) . ?
Mn7 O31 2.141(5) . ?
Mn7 O32 2.156(5) . ?
Mn7 O30 2.162(5) . ?
Mn7 O29 2.278(4) . ?
Mn7 N6 2.331(5) . ?
Mn8 O35 2.159(4) . ?
Mn8 O27 2.176(4) . ?
Mn8 O40 2.189(4) . ?
Mn8 O33 2.215(4) . ?
Mn8 O34 2.318(4) . ?
Mn8 Cl2 2.5011(15) . ?
Mn9 O38 1.886(4) . ?
Mn9 O25 1.893(3) . ?
Mn9 O35 1.924(4) . ?
Mn9 N7 2.053(4) . ?
Mn9 O37 2.139(3) . ?
Mn9 O36 2.397(4) . ?
Mn10 O41 1.877(4) . ?
Mn10 O37 1.886(3) . ?
Mn10 O40 1.925(4) . ?
Mn10 N8 2.058(4) . ?
Mn10 O39 2.150(4) . ?
Mn10 O42 2.382(4) . ?
Mn10 H41 2.0871 . ?
O1 C1 1.442(6) . ?
O2 C3 1.445(6) . ?
O2 H2 0.76(6) . ?
O3 C5 1.433(6) . ?
O4 C8 1.417(6) . ?
O4 H4 0.73(8) . ?
O5 C9 1.424(8) . ?
O5 H5 0.62(9) . ?
O6 C11 1.449(7) . ?
O6 H6 0.8400 . ?
O7 C13 1.425(8) . ?
O7 H7 0.73(6) . ?
O8 C16 1.426(8) . ?
O8 H8 0.76(8) . ?
O9 C15 1.415(11) . ?
O9 H9 0.8400 . ?
O9 H15D 0.6278 . ?
O9' C15 1.429(11) . ?
O9' H9' 0.8399 . ?
O10 C17 1.413(7) . ?
O10 H10D 0.8500 . ?
O11 C18 1.483(10) . ?
O11 H11C 0.8500 . ?
O11 H11D 0.8716 . ?
O12 C19 1.40(4) . ?
O12 H12C 0.8500 . ?
O12 H12D 0.8499 . ?
O13 C28 1.428(6) . ?
O14 C20 1.440(6) . ?
O15 C22 1.451(7) . ?
O15 H15 0.74(6) . ?
O16 C25 1.436(6) . ?
O17 C27 1.439(6) . ?
O18 C23 1.422(7) . ?
O18 H18 0.8399 . ?
O19 C31 1.433(7) . ?
O19 H19 0.83(7) . ?
O20 C33 1.427(6) . ?
O21 C35 1.436(6) . ?
O22 C7 1.437(6) . ?
O23 C30 1.516(13) . ?
O23 H23 0.8400 . ?
O23 H30D 0.5439 . ?
O23' C30 1.353(10) . ?
O23' H23' 0.8400 . ?
O25 C36 1.438(6) . ?
O26 C43 1.439(6) . ?
O27 C38 1.435(6) . ?
O28 C41 1.433(6) . ?
O28 H28 0.83(6) . ?
O29 C47 1.431(7) . ?
O29 H29 0.84(6) . ?
O30 C44 1.423(8) . ?
O30 H30 0.85(7) . ?
O31 C49 1.363(9) . ?
O31 H31 0.98(9) . ?
O32 C51 1.387(8) . ?
O33 C52 1.420(6) . ?
O33 H33 0.92(7) . ?
O34 C69 1.439(7) . ?
O34 H34 0.85(6) . ?
O35 C53 1.432(6) . ?
O36 C56 1.432(6) . ?
O36 H36 0.89(8) . ?
O37 C60 1.434(6) . ?
O38 C58 1.431(6) . ?
O39 C61 1.430(6) . ?
O40 C65 1.433(6) . ?
O41 C68 1.423(6) . ?
O41 H41 0.6539 . ?
O42 C66 1.428(7) . ?
O42 H42 0.8399 . ?
O43 C64 1.412(7) . ?
O43 H43 1.08(11) . ?
O44 C40 1.431(7) . ?
O44 H44 0.74(7) . ?
O45 C55 1.407(7) . ?
O45 H45 0.97(7) . ?
O46 C70 1.466(15) . ?
O46 H46 0.8400 . ?
O47 C71 1.49(4) . ?
O47 H47 0.8400 . ?
O48 C72 1.422(9) . ?
O48 H48 0.93(6) . ?
O49 C73 1.348(11) . ?
O49 H49 0.8401 . ?
O50 C74 1.407(8) . ?
O50 H50 1.01(9) . ?
O51 C46 1.412(7) . ?
O51 H51 0.8400 . ?
O53 C75 1.426(17) . ?
O53 H53 0.8400 . ?
N1 C6 1.503(7) . ?
N1 C4 1.519(6) . ?
N1 C2 1.525(6) . ?
N2 C14 1.463(9) . ?
N2 C10 1.476(8) . ?
N2 C12 1.502(8) . ?
N3 C26 1.510(6) . ?
N3 C21 1.513(6) . ?
N3 C24 1.519(7) . ?
N4 C29 1.503(7) . ?
N4 C34 1.507(7) . ?
N4 C32 1.512(7) . ?
N5 C37 1.504(6) . ?
N5 C39 1.509(7) . ?
N5 C42 1.513(7) . ?
N6 C50 1.476(9) . ?
N6 C45 1.478(8) . ?
N6 C48 1.507(8) . ?
N7 C59 1.507(6) . ?
N7 C57 1.511(7) . ?
N7 C54 1.525(6) . ?
N8 C62 1.497(7) . ?
N8 C63 1.507(7) . ?
N8 C67 1.521(6) . ?
C1 C2 1.550(7) . ?
C1 H1A 0.9900 . ?
C1 H1B 0.9900 . ?
C2 C3 1.532(7) . ?
C2 C8 1.537(7) . ?
C3 H3A 0.9900 . ?
C3 H3B 0.9900 . ?
C4 C5 1.508(8) . ?
C4 H4A 0.9900 . ?
C4 H4B 0.9900 . ?
C5 H5A 0.9900 . ?
C5 H5B 0.9900 . ?
C6 C7 1.514(7) . ?
C6 H6A 0.9900 . ?
C6 H6B 0.9900 . ?
C7 H7A 0.9900 . ?
C7 H7B 0.9900 . ?
C8 H8A 0.9900 . ?
C8 H8B 0.9900 . ?
C9 C10 1.455(10) . ?
C9 H9A 0.9900 . ?
C9 H9B 0.9900 . ?
C10 H10A 0.9900 . ?
C10 H10B 0.9900 . ?
C11 C12 1.489(9) . ?
C11 H11A 0.9900 . ?
C11 H11B 0.9900 . ?
C12 H12A 0.9900 . ?
C12 H12B 0.9900 . ?
C13 C14 1.546(11) . ?
C13 H13A 0.9900 . ?
C13 H13B 0.9900 . ?
C14 C15 1.524(10) . ?
C14 C16 1.610(12) . ?
C15 H15A 0.9900 . ?
C15 H15B 0.9900 . ?
C15 H15C 0.9900 . ?
C15 H15D 0.9901 . ?
C16 H16A 0.9900 . ?
C16 H16B 0.9900 . ?
C17 H17A 0.9800 . ?
C17 H17B 0.9800 . ?
C17 H17C 0.9800 . ?
C18 H11C 0.8297 . ?
C18 H47 1.4528 . ?
C18 H18A 0.9800 . ?
C18 H18B 0.9800 . ?
C18 H18C 0.9800 . ?
C19 H12C 0.6528 . ?
C19 H19A 0.9800 . ?
C19 H19B 0.9800 . ?
C19 H19C 0.9800 . ?
C20 C21 1.552(7) . ?
C20 H20A 0.9900 . ?
C20 H20B 0.9900 . ?
C21 C23 1.530(7) . ?
C21 C22 1.535(7) . ?
C22 H22A 0.9900 . ?
C22 H22B 0.9900 . ?
C23 H23A 0.9900 . ?
C23 H23B 0.9900 . ?
C24 C25 1.517(8) . ?
C24 H24A 0.9900 . ?
C24 H24B 0.9900 . ?
C25 H25A 0.9900 . ?
C25 H25B 0.9900 . ?
C26 C27 1.503(7) . ?
C26 H26A 0.9900 . ?
C26 H26B 0.9900 . ?
C27 H27A 0.9900 . ?
C27 H27B 0.9900 . ?
C28 C29 1.556(7) . ?
C28 H28A 0.9900 . ?
C28 H28B 0.9900 . ?
C29 C31 1.515(8) . ?
C29 C30 1.537(8) . ?
C30 H30A 0.9900 . ?
C30 H30B 0.9900 . ?
C30 H30C 0.9899 . ?
C30 H30D 0.9902 . ?
C31 H31A 0.9900 . ?
C31 H31B 0.9900 . ?
C32 C33 1.523(8) . ?
C32 H32A 0.9900 . ?
C32 H32B 0.9900 . ?
C33 H33A 0.9900 . ?
C33 H33B 0.9900 . ?
C34 C35 1.521(8) . ?
C34 H34A 0.9900 . ?
C34 H34B 0.9900 . ?
C35 H35A 0.9900 . ?
C35 H35B 0.9900 . ?
C36 C37 1.512(7) . ?
C36 H36A 0.9900 . ?
C36 H36B 0.9900 . ?
C37 H37A 0.9900 . ?
C37 H37B 0.9900 . ?
C38 C39 1.549(8) . ?
C38 H38A 0.9900 . ?
C38 H38B 0.9900 . ?
C39 C40 1.530(7) . ?
C39 C41 1.533(7) . ?
C40 H40A 0.9900 . ?
C40 H40B 0.9900 . ?
C41 H41A 0.9900 . ?
C41 H41B 0.9900 . ?
C42 C43 1.524(8) . ?
C42 H42A 0.9900 . ?
C42 H42B 0.9900 . ?
C43 H43A 0.9900 . ?
C43 H43B 0.9900 . ?
C44 C45 1.555(9) . ?
C44 H44A 0.9900 . ?
C44 H44B 0.9900 . ?
C45 C46 1.537(8) . ?
C45 C47 1.537(9) . ?
C46 H46A 0.9900 . ?
C46 H46B 0.9900 . ?
C47 H47A 0.9900 . ?
C47 H47B 0.9900 . ?
C48 C49 1.440(11) . ?
C48 H48A 0.9900 . ?
C48 H48B 0.9900 . ?
C49 H49A 0.9900 . ?
C49 H49B 0.9900 . ?
C50 C51 1.452(11) . ?
C50 H50A 0.9900 . ?
C50 H50B 0.9900 . ?
C51 H51A 0.9900 . ?
C51 H51B 0.9900 . ?
C52 H52A 0.9800 . ?
C52 H52B 0.9800 . ?
C52 H52C 0.9800 . ?
C53 C54 1.532(7) . ?
C53 H53A 0.9900 . ?
C53 H53B 0.9900 . ?
C54 C55 1.522(7) . ?
C54 C56 1.537(7) . ?
C55 H55A 0.9900 . ?
C55 H55B 0.9900 . ?
C56 H56A 0.9900 . ?
C56 H56B 0.9900 . ?
C57 C58 1.505(8) . ?
C57 H57A 0.9900 . ?
C57 H57B 0.9900 . ?
C58 H58A 0.9900 . ?
C58 H58B 0.9900 . ?
C59 C60 1.518(7) . ?
C59 H59A 0.9900 . ?
C59 H59B 0.9900 . ?
C60 H60A 0.9900 . ?
C60 H60B 0.9900 . ?
C61 C62 1.508(8) . ?
C61 H61A 0.9900 . ?
C61 H61B 0.9900 . ?
C62 H62A 0.9900 . ?
C62 H62B 0.9900 . ?
C63 C64 1.539(8) . ?
C63 C66 1.542(8) . ?
C63 C65 1.551(7) . ?
C64 H64A 0.9900 . ?
C64 H64B 0.9900 . ?
C65 H65A 0.9900 . ?
C65 H65B 0.9900 . ?
C66 H66A 0.9900 . ?
C66 H66B 0.9900 . ?
C67 C68 1.531(8) . ?
C67 H67A 0.9900 . ?
C67 H67B 0.9900 . ?
C68 H68A 0.9900 . ?
C68 H68B 0.9900 . ?
C69 H69A 0.9800 . ?
C69 H69B 0.9800 . ?
C69 H69C 0.9800 . ?
C70 H70A 0.9801 . ?
C70 H70B 0.9800 . ?
C70 H70C 0.9800 . ?
C71 H71A 0.9800 . ?
C71 H71B 0.9800 . ?
C71 H71C 0.9800 . ?
C72 H72A 0.9798 . ?
C72 H72B 0.9800 . ?
C72 H72C 0.9800 . ?
C73 H73A 0.9801 . ?
C73 H73B 0.9800 . ?
C73 H73C 0.9801 . ?
C74 H74A 0.9799 . ?
C74 H74B 0.9803 . ?
C74 H74C 0.9799 . ?
C75 H75A 0.9797 . ?
C75 H75B 0.9801 . ?
C75 H75C 0.9800 . ?
